data_7007643
loop_
_publ_author_name
'Sciarone, Timo J. J.'
'Nijhuis, Christian A.'
'Meetsma, Auke'
'Hessen, Bart'

_publ_section_title
;
 Synthesis and reactivity of mono(amidinate) organoiron(II) complexes.
;
_journal_issue 41
_journal_name_full 'Dalton transactions (Cambridge, England : 2003)'
_journal_page_first 4896
_journal_page_last 4904
_journal_paper_doi 10.1039/b608108h
_journal_year 2006
_chemical_compound_source 'see text'
_chemical_formula_moiety 'C86 H110 Fe2 Li2 N4 O12, 2(C4 H8 O)'
_chemical_formula_sum 'C94 H126 Fe2 Li2 N4 O14'
_chemical_formula_weight 1661.63
_chemical_name_systematic
;
?
;
_space_group_IT_number 14
_symmetry_cell_setting monoclinic
_symmetry_Int_Tables_number 14
_symmetry_space_group_name_Hall '-P 2ybc'
_symmetry_space_group_name_H-M 'P 1 21/c 1'
_atom_sites_solution_hydrogens geom
_atom_sites_solution_primary heavy
_atom_sites_solution_secondary direct
_cell_angle_alpha 90
_cell_angle_beta 91.712(1)
_cell_angle_gamma 90
_cell_formula_units_Z 4
_cell_length_a 21.5290(1)
_cell_length_b 10.7289(5)
_cell_length_c 38.956(2)
_cell_measurement_reflns_used 5108
_cell_measurement_temperature 110(1)
_cell_measurement_theta_max 24.43
_cell_measurement_theta_min 2.17
_cell_volume 8994.1(6)
_computing_cell_refinement 'SAINTPLUS, Version 6.02A, (Bruker, 2000)'
_computing_data_collection 'SMART, Version 5.624, (Bruker, 2001)'
_computing_data_reduction 'XPREP, Version 5.1/NT, (Bruker, 2000)'
_computing_molecular_graphics
;
PLUTO (Meetsma, 2001)
PLATON (Spek, 1994)
;
_computing_publication_material
;
PLATON (Spek, 1990)
SHELXL (Sheldrick, 1997)
;
_computing_structure_refinement 'SHELXL-97 (Sheldrick, 1997)'
_computing_structure_solution
;
DIRDIF-99 (Beurskens et al., 1999)
;
_diffrn_ambient_temperature 110(1)
_diffrn_detector_area_resol_mean '4096x4096 / 62x62 (binned 512)'
_diffrn_measured_fraction_theta_full 0.999
_diffrn_measured_fraction_theta_max 0.999
_diffrn_measurement_device_type
;
Bruker Smart Apex; CCD area detector
;
_diffrn_measurement_method '\f and \w scans'
_diffrn_radiation_detector
;
CCD area-detector
;
_diffrn_radiation_monochromator 'parallel mounted graphite'
_diffrn_radiation_source 'fine focus sealed Siemens Mo tube '
_diffrn_radiation_type MoK\a
_diffrn_radiation_wavelength 0.71073
_diffrn_reflns_av_R_equivalents 0.0530
_diffrn_reflns_av_sigmaI/netI 0.0524
_diffrn_reflns_limit_h_max 25
_diffrn_reflns_limit_h_min -25
_diffrn_reflns_limit_k_max 12
_diffrn_reflns_limit_k_min -12
_diffrn_reflns_limit_l_max 45
_diffrn_reflns_limit_l_min -46
_diffrn_reflns_number 63345
_diffrn_reflns_reduction_process
;
Intensity data were corrected for Lorentz and polarization
effects, decay and absorption and reduced to F~o~^2^
using SAINT (Bruker, 2000) and SADABS (Sheldrick, 2001)
;
_diffrn_reflns_theta_full 25.03
_diffrn_reflns_theta_max 25.03
_diffrn_reflns_theta_min 2.17
_exptl_absorpt_coefficient_mu 0.386
_exptl_absorpt_correction_T_max 0.9444
_exptl_absorpt_correction_T_min 0.8768
_exptl_absorpt_correction_type multi-scan
_exptl_absorpt_process_details '(SADABS, Sheldrick, Bruker, 2000))'
_exptl_crystal_colour red
_exptl_crystal_density_diffrn 1.227
_exptl_crystal_density_method 'not measured'
_exptl_crystal_description fragment
_exptl_crystal_F_000 3552
_exptl_crystal_size_max 0.35
_exptl_crystal_size_mid 0.27
_exptl_crystal_size_min 0.15
_refine_diff_density_max 0.864
_refine_diff_density_min -0.748
_refine_diff_density_rms 0.073
_refine_ls_extinction_method none
_refine_ls_goodness_of_fit_ref 1.027
_refine_ls_hydrogen_treatment constr
_refine_ls_matrix_type full
_refine_ls_number_parameters 1041
_refine_ls_number_reflns 15868
_refine_ls_number_restraints 0
_refine_ls_restrained_S_all 1.027
_refine_ls_R_factor_all 0.0962
_refine_ls_R_factor_gt 0.0683
_refine_ls_shift/su_max 0.001
_refine_ls_shift/su_mean 0.000
_refine_ls_structure_factor_coef Fsqd
_refine_ls_weighting_details 'calc w=1/[\s^2^(Fo^2^)+(0.0795P)^2^+15.4628P] where P=(Fo^2^+2Fc^2^)/3'
_refine_ls_weighting_scheme calc
_refine_ls_wR_factor_gt 0.1672
_refine_ls_wR_factor_ref 0.1841
_reflns_number_gt 11475
_reflns_number_total 15868
_reflns_threshold_expression I>2\s(I)
_cod_data_source_file b608108h.txt
_cod_data_source_block c94h126f
_cod_depositor_comments
;
The following automatic conversions were performed:
'_symmetry_cell_setting' value 'Monoclinic' changed to 'monoclinic'
according to '/home/saulius/struct/CIF-dictionaries/cif_core.dic'
dictionary named 'cif_core.dic' version 2.4.1 from
2010-06-29.

'_exptl_absorpt_correction_type' value 'Multi-Scan' changed
to 'multi-scan' according to
'/home/saulius/struct/CIF-dictionaries/cif_core.dic' dictionary named
'cif_core.dic' version 2.4.1 from 2010-06-29.

Automatic conversion script
Id: cif_fix_enum 1527 2010-12-29 10:47:43Z saulius 
;
_cod_original_cell_volume 8994.1(8)
_cod_original_sg_symbol_H-M 'P 21/c'
_cod_database_code 7007643
_vrn_publ_code_void_volume 0.0
_vrn_publ_code_meas_time 13.0

loop_
_symmetry_equiv_pos_as_xyz
x,y,z
-x,1/2+y,1/2-z
-x,-y,-z
x,1/2-y,1/2+z

loop_
_atom_site_aniso_label
_atom_site_aniso_U_11
_atom_site_aniso_U_22
_atom_site_aniso_U_33
_atom_site_aniso_U_23
_atom_site_aniso_U_13
_atom_site_aniso_U_12
Fe11 0.0221(3) 0.0452(3) 0.0211(3) -0.0028(2) -0.0016(2) -0.0026(2)
Fe41 0.0222(3) 0.0542(4) 0.0196(3) -0.0048(2) 0.0008(2) -0.0084(3)
O11 0.0267(13) 0.0513(17) 0.0196(12) 0.0023(11) 0.0025(10) -0.0019(12)
O12 0.064(2) 0.057(2) 0.098(3) -0.035(2) 0.006(2) 0.0051(18)
O13 0.0382(18) 0.094(3) 0.0505(19) -0.0057(18) 0.0011(14) -0.0311(18)
O14 0.0359(16) 0.102(3) 0.0312(16) 0.0182(16) -0.0076(13) -0.0017(17)
O21 0.067(3) 0.193(5) 0.051(2) -0.049(3) -0.0158(19) 0.034(3)
O31 0.034(2) 0.468(11) 0.0280(19) 0.012(4) -0.0003(16) -0.029(4)
O41 0.0270(14) 0.0656(19) 0.0205(12) 0.0021(12) 0.0037(11) -0.0086(13)
O42 0.055(2) 0.064(2) 0.055(2) -0.0206(17) 0.0050(16) -0.0004(17)
O43 0.0329(16) 0.079(2) 0.0453(17) -0.0123(16) 0.0043(13) -0.0242(16)
O44 0.0412(18) 0.158(4) 0.0307(17) 0.030(2) -0.0108(14) -0.026(2)
O51 0.0289(15) 0.102(3) 0.0256(14) 0.0120(15) -0.0017(11) -0.0101(16)
O61 0.0444(18) 0.101(3) 0.0288(15) -0.0098(16) 0.0084(13) -0.0198(18)
N11 0.0199(14) 0.0298(16) 0.0212(14) 0.0018(12) -0.0002(11) 0.0014(12)
N12 0.0201(14) 0.0280(16) 0.0184(14) 0.0012(12) -0.0002(11) 0.0011(12)
N41 0.0209(15) 0.0373(17) 0.0222(14) -0.0007(13) 0.0018(12) -0.0027(13)
N42 0.0208(15) 0.0431(18) 0.0176(14) 0.0028(13) -0.0011(11) -0.0050(13)
C11 0.0190(17) 0.037(2) 0.0180(16) -0.0005(15) -0.0003(13) -0.0031(15)
C12 0.0232(18) 0.037(2) 0.0241(18) -0.0042(15) -0.0024(14) 0.0012(16)
C13 0.0238(19) 0.050(2) 0.033(2) -0.0072(18) 0.0056(16) 0.0022(17)
C14 0.032(2) 0.053(3) 0.034(2) 0.0008(19) 0.0097(17) -0.007(2)
C15 0.034(2) 0.042(2) 0.034(2) 0.0042(18) 0.0057(17) -0.0084(18)
C16 0.0259(19) 0.037(2) 0.0266(18) 0.0007(16) -0.0016(15) -0.0033(16)
C17 0.0240(19) 0.045(2) 0.0292(19) 0.0006(17) 0.0022(15) 0.0069(17)
C18 0.035(2) 0.062(3) 0.042(2) 0.006(2) -0.0008(18) 0.012(2)
C19 0.045(2) 0.044(2) 0.043(2) -0.0012(19) 0.0089(19) 0.009(2)
C21 0.073(4) 0.107(5) 0.071(4) -0.022(4) -0.006(3) -0.018(4)
C22 0.069(4) 0.251(11) 0.115(6) -0.101(7) -0.035(4) 0.031(6)
C23 0.095(6) 0.268(14) 0.100(6) -0.020(8) -0.041(5) 0.021(8)
C24 0.132(8) 0.138(8) 0.293(14) -0.058(9) -0.131(9) 0.001(7)
C31 0.061(4) 0.430(18) 0.030(3) 0.046(6) 0.003(3) -0.028(7)
C32 0.152(9) 0.182(10) 0.241(13) 0.103(9) 0.127(9) 0.111(8)
C33A 0.092(7) 0.082(6) 0.070(6) -0.006(5) -0.009(5) 0.038(5)
C34 0.051(3) 0.109(5) 0.061(3) -0.018(3) -0.020(3) 0.018(3)
C41 0.0199(17) 0.044(2) 0.0194(17) -0.0075(15) 0.0016(14) -0.0094(16)
C42 0.0231(19) 0.045(2) 0.034(2) -0.0142(18) 0.0016(16) -0.0064(17)
C43 0.028(2) 0.054(3) 0.051(3) -0.021(2) 0.0083(19) -0.0109(19)
C44 0.032(2) 0.071(3) 0.046(2) -0.026(2) 0.0217(19) -0.019(2)
C45 0.040(2) 0.052(3) 0.034(2) -0.0074(19) 0.0103(18) -0.022(2)
C46 0.0264(19) 0.049(2) 0.0227(18) -0.0043(17) 0.0018(14) -0.0106(17)
C47 0.032(2) 0.049(3) 0.038(2) -0.0079(19) -0.0042(17) 0.0024(18)
C48 0.055(3) 0.066(3) 0.070(3) -0.014(3) -0.026(3) 0.010(3)
C49 0.048(3) 0.050(3) 0.062(3) -0.016(2) 0.006(2) -0.005(2)
C51 0.040(3) 0.124(5) 0.039(3) 0.027(3) -0.001(2) -0.017(3)
C52 0.051(3) 0.134(6) 0.071(4) 0.048(4) -0.011(3) -0.030(3)
C53 0.036(3) 0.130(5) 0.049(3) 0.023(3) -0.003(2) -0.011(3)
C54 0.034(2) 0.079(3) 0.035(2) 0.009(2) -0.0068(18) -0.004(2)
C61 0.055(3) 0.114(5) 0.046(3) -0.017(3) 0.014(2) -0.023(3)
C62 0.072(4) 0.164(7) 0.050(3) -0.013(4) -0.007(3) -0.042(4)
C63 0.069(3) 0.108(5) 0.040(3) -0.018(3) 0.020(2) -0.028(3)
C64 0.141(6) 0.201(8) 0.034(3) -0.028(4) 0.014(3) -0.113(6)
C110 0.031(2) 0.038(2) 0.038(2) 0.0062(17) 0.0070(17) 0.0036(17)
C111 0.045(3) 0.046(3) 0.050(3) 0.015(2) -0.002(2) 0.004(2)
C112 0.047(3) 0.046(3) 0.049(3) -0.008(2) 0.008(2) 0.002(2)
C113 0.0212(17) 0.0256(18) 0.0229(17) 0.0014(14) -0.0007(13) 0.0069(14)
C114 0.0190(17) 0.034(2) 0.0214(17) 0.0001(15) 0.0020(13) -0.0001(15)
C115 0.037(2) 0.038(2) 0.034(2) -0.0020(17) 0.0063(17) -0.0053(18)
C116 0.043(2) 0.051(3) 0.047(3) -0.023(2) 0.010(2) -0.012(2)
C117 0.041(3) 0.093(4) 0.033(2) -0.029(3) 0.0025(19) -0.021(3)
C118 0.040(2) 0.091(4) 0.024(2) 0.003(2) -0.0055(18) -0.008(2)
C119 0.033(2) 0.051(3) 0.029(2) 0.0018(18) -0.0019(16) 0.0017(18)
C120 0.0198(17) 0.0315(19) 0.0185(16) -0.0003(14) 0.0020(13) 0.0012(14)
C121 0.0234(18) 0.031(2) 0.0229(17) 0.0019(15) 0.0015(14) 0.0007(15)
C122 0.0228(19) 0.043(2) 0.033(2) 0.0051(17) -0.0009(15) 0.0053(17)
C123 0.0241(19) 0.048(2) 0.036(2) -0.0010(18) -0.0001(16) -0.0058(18)
C124 0.037(2) 0.032(2) 0.042(2) -0.0007(18) 0.0085(18) -0.0080(18)
C125 0.0295(19) 0.0266(19) 0.0281(18) -0.0023(15) 0.0071(15) -0.0023(15)
C126 0.0237(18) 0.028(2) 0.046(2) 0.0088(17) 0.0008(16) 0.0023(16)
C127 0.040(2) 0.049(3) 0.060(3) 0.024(2) 0.002(2) 0.006(2)
C128 0.042(2) 0.032(2) 0.060(3) -0.002(2) 0.008(2) 0.0006(19)
C129 0.038(2) 0.026(2) 0.058(3) 0.0115(19) 0.016(2) 0.0050(17)
C130 0.058(3) 0.061(3) 0.079(4) 0.041(3) 0.023(3) 0.023(3)
C131 0.048(3) 0.031(2) 0.110(4) -0.004(3) 0.029(3) -0.001(2)
C132 0.0260(19) 0.035(2) 0.0228(18) 0.0017(15) -0.0033(15) 0.0063(16)
C133 0.031(2) 0.054(3) 0.052(3) -0.013(2) -0.0005(19) -0.008(2)
C134 0.034(2) 0.067(3) 0.025(2) -0.0051(19) -0.0029(16) -0.007(2)
C135 0.0209(19) 0.068(3) 0.030(2) -0.005(2) 0.0004(16) -0.0040(19)
C410 0.031(2) 0.048(2) 0.036(2) 0.0086(18) 0.0047(17) -0.0029(18)
C411 0.058(3) 0.057(3) 0.054(3) 0.012(2) -0.011(2) -0.012(2)
C412 0.046(3) 0.049(3) 0.044(2) -0.003(2) 0.004(2) 0.003(2)
C413 0.0220(18) 0.036(2) 0.0207(17) 0.0012(15) -0.0002(14) 0.0003(15)
C414 0.0173(17) 0.045(2) 0.0225(18) -0.0041(16) 0.0001(14) -0.0015(16)
C415 0.043(2) 0.045(2) 0.030(2) -0.0044(18) -0.0044(17) -0.0043(19)
C416 0.048(3) 0.056(3) 0.049(3) -0.018(2) -0.004(2) -0.007(2)
C417 0.044(3) 0.076(4) 0.035(2) -0.022(2) 0.0009(19) -0.010(2)
C418 0.040(2) 0.088(4) 0.019(2) -0.001(2) -0.0029(17) -0.008(2)
C419 0.032(2) 0.053(3) 0.029(2) 0.0018(18) -0.0040(16) -0.0046(19)
C420 0.0196(17) 0.048(2) 0.0202(17) -0.0003(16) 0.0031(14) -0.0057(16)
C421 0.0242(19) 0.047(2) 0.0259(18) 0.0002(16) 0.0004(15) -0.0036(17)
C422 0.0222(19) 0.058(3) 0.033(2) 0.0015(19) -0.0007(16) -0.0026(18)
C423 0.022(2) 0.066(3) 0.042(2) -0.002(2) 0.0010(17) -0.011(2)
C424 0.031(2) 0.052(3) 0.045(2) -0.001(2) 0.0015(18) -0.018(2)
C425 0.028(2) 0.046(2) 0.033(2) 0.0047(18) 0.0018(16) -0.0074(18)
C426 0.023(2) 0.049(3) 0.062(3) 0.013(2) 0.0005(19) -0.0010(18)
C427 0.039(3) 0.080(4) 0.087(4) 0.041(3) 0.004(2) 0.003(3)
C428 0.041(3) 0.048(3) 0.098(4) -0.012(3) 0.007(3) -0.003(2)
C429 0.034(2) 0.050(3) 0.051(3) 0.009(2) 0.0010(19) -0.0079(19)
C430 0.047(3) 0.073(3) 0.059(3) 0.031(3) 0.003(2) -0.007(2)
C431 0.051(3) 0.048(3) 0.087(4) 0.006(3) -0.007(3) -0.008(2)
C432 0.0233(18) 0.047(2) 0.0216(18) 0.0014(16) -0.0024(15) -0.0012(16)
C433 0.033(2) 0.059(3) 0.031(2) -0.010(2) 0.0038(17) -0.011(2)
C434 0.035(2) 0.060(3) 0.0224(19) -0.0106(18) 0.0010(16) -0.008(2)
C435 0.022(2) 0.096(4) 0.029(2) 0.006(2) 0.0014(16) -0.015(2)
Li11 0.037(4) 0.168(10) 0.021(3) -0.001(5) -0.002(3) -0.001(5)
Li42 0.033(4) 0.072(5) 0.023(3) 0.002(3) -0.002(3) -0.007(3)
C33B 0.036(8) 0.059(10) 0.032(7) 0.012(6) -0.006(6) -0.017(7)
O71 0.081(3) 0.111(3) 0.068(3) 0.010(2) -0.009(2) 0.021(3)
C71 0.104(6) 0.170(8) 0.064(4) -0.047(5) 0.027(4) -0.008(5)
C72 0.060(4) 0.131(7) 0.210(9) -0.097(7) 0.020(5) -0.006(4)
C73 0.073(4) 0.252(11) 0.051(3) -0.027(5) 0.004(3) 0.045(6)
C74 0.083(4) 0.078(4) 0.073(4) -0.018(3) 0.015(3) 0.002(3)
O81 0.107(4) 0.123(4) 0.142(5) -0.001(4) 0.062(4) 0.023(3)
C81 0.057(3) 0.087(4) 0.073(4) 0.010(3) 0.002(3) -0.003(3)
C82 0.076(4) 0.127(6) 0.073(4) 0.039(4) -0.007(3) -0.013(4)
C83 0.084(5) 0.114(6) 0.082(4) -0.009(4) 0.013(4) -0.009(4)
C84 0.078(5) 0.109(6) 0.145(7) 0.041(5) 0.035(5) 0.036(4)

loop_
_atom_site_label
_atom_site_type_symbol
_atom_site_thermal_displace_type
_atom_site_fract_x
_atom_site_fract_y
_atom_site_fract_z
_atom_site_occupancy
_atom_site_U_iso_or_equiv
_atom_site_calc_flag
_atom_site_refinement_flags
Fe11 Fe Uani 0.27245(2) 0.40261(5) 0.16671(1) 1.000 0.0295(2) . .
O11 O Uani 0.16089(11) 0.2857(3) 0.19288(6) 1.000 0.0325(8) . .
O12 O Uani 0.20803(16) 0.6209(3) 0.19311(10) 1.000 0.0729(14) . .
O13 O Uani 0.39594(14) 0.5191(3) 0.16111(8) 1.000 0.0609(13) . .
O14 O Uani 0.31772(13) 0.2618(3) 0.22613(7) 1.000 0.0565(13) . .
N11 N Uani 0.25952(12) 0.3643(3) 0.11686(7) 1.000 0.0237(8) . .
N12 N Uani 0.17415(12) 0.2657(3) 0.13577(6) 1.000 0.0222(8) . .
C11 C Uani 0.30385(15) 0.3972(3) 0.09095(8) 1.000 0.0247(10) . .
C12 C Uani 0.35195(16) 0.3133(3) 0.08366(9) 1.000 0.0282(11) . .
C13 C Uani 0.39598(17) 0.3498(4) 0.05966(9) 1.000 0.0355(11) . .
C14 C Uani 0.39275(18) 0.4652(4) 0.04392(10) 1.000 0.0395(14) . .
C15 C Uani 0.34585(17) 0.5463(4) 0.05173(10) 1.000 0.0366(12) . .
C16 C Uani 0.30035(16) 0.5152(3) 0.07534(9) 1.000 0.0299(11) . .
C17 C Uani 0.35958(16) 0.1880(4) 0.10104(9) 1.000 0.0327(11) . .
C18 C Uani 0.42153(18) 0.1837(4) 0.12180(11) 1.000 0.0464(14) . .
C19 C Uani 0.3566(2) 0.0800(4) 0.07512(11) 1.000 0.0439(12) . .
C110 C Uani 0.25216(17) 0.6134(4) 0.08381(10) 1.000 0.0356(12) . .
C111 C Uani 0.2201(2) 0.6712(4) 0.05172(11) 1.000 0.0471(17) . .
C112 C Uani 0.2817(2) 0.7168(4) 0.10552(11) 1.000 0.0472(17) . .
C113 C Uani 0.21103(15) 0.2977(3) 0.10864(8) 1.000 0.0233(10) . .
C114 C Uani 0.19525(15) 0.2444(3) 0.07407(8) 1.000 0.0248(10) . .
C115 C Uani 0.18952(18) 0.1157(4) 0.07032(10) 1.000 0.0362(12) . .
C116 C Uani 0.17604(19) 0.0635(4) 0.03847(11) 1.000 0.0468(16) . .
C117 C Uani 0.1678(2) 0.1384(5) 0.01016(11) 1.000 0.0556(18) . .
C118 C Uani 0.1734(2) 0.2653(5) 0.01326(10) 1.000 0.0518(16) . .
C119 C Uani 0.18681(17) 0.3195(4) 0.04534(9) 1.000 0.0377(14) . .
C120 C Uani 0.10841(15) 0.2378(3) 0.13079(8) 1.000 0.0232(10) . .
C121 C Uani 0.06817(15) 0.3386(3) 0.12287(8) 1.000 0.0258(11) . .
C122 C Uani 0.00477(16) 0.3132(4) 0.11923(9) 1.000 0.0330(11) . .
C123 C Uani -0.01848(17) 0.1950(4) 0.12392(9) 1.000 0.0361(11) . .
C124 C Uani 0.02137(18) 0.0989(4) 0.13249(10) 1.000 0.0369(12) . .
C125 C Uani 0.08559(16) 0.1172(3) 0.13630(9) 1.000 0.0279(11) . .
C126 C Uani 0.09086(17) 0.4729(3) 0.12107(10) 1.000 0.0326(11) . .
C127 C Uani 0.0705(2) 0.5377(4) 0.08803(12) 1.000 0.0497(16) . .
C128 C Uani 0.06825(19) 0.5455(4) 0.15267(11) 1.000 0.0445(14) . .
C129 C Uani 0.12625(19) 0.0091(3) 0.14840(11) 1.000 0.0404(14) . .
C130 C Uani 0.1137(2) -0.0197(5) 0.18637(13) 1.000 0.0656(19) . .
C131 C Uani 0.1162(2) -0.1069(4) 0.12617(15) 1.000 0.0625(18) . .
C132 C Uani 0.19597(16) 0.3101(3) 0.16896(8) 1.000 0.0280(11) . .
C133 C Uani 0.23302(19) 0.5367(4) 0.18101(11) 1.000 0.0457(16) . .
C134 C Uani 0.34741(19) 0.4735(4) 0.16210(9) 1.000 0.0421(14) . .
C135 C Uani 0.30036(17) 0.3153(4) 0.20100(10) 1.000 0.0396(14) . .
Li11 Li Uani 0.1504(3) 0.2827(12) 0.23932(18) 1.000 0.075(4) . .
H13 H Uiso 0.42851 0.29406 0.05416 1.000 0.0426 . .
H14 H Uiso 0.42286 0.48834 0.02776 1.000 0.0473 . .
H15 H Uiso 0.34417 0.62557 0.04087 1.000 0.0436 . .
H17 H Uiso 0.32497 0.17726 0.11734 1.000 0.0392 . .
H18 H Uiso 0.45607 0.19482 0.10626 1.000 0.0696 . .
H18' H Uiso 0.42562 0.10293 0.13341 1.000 0.0696 . .
H18" H Uiso 0.42232 0.25055 0.13894 1.000 0.0696 . .
H19 H Uiso 0.31749 0.08462 0.06162 1.000 0.0655 . .
H19' H Uiso 0.35868 0.00049 0.08746 1.000 0.0655 . .
H19" H Uiso 0.39164 0.08614 0.05973 1.000 0.0655 . .
H110 H Uiso 0.21950 0.57253 0.09765 1.000 0.0424 . .
H111 H Uiso 0.25062 0.71813 0.03877 1.000 0.0709 . .
H111' H Uiso 0.18692 0.72741 0.05876 1.000 0.0709 . .
H111" H Uiso 0.20229 0.60479 0.03721 1.000 0.0709 . .
H112 H Uiso 0.30116 0.68082 0.12632 1.000 0.0710 . .
H112' H Uiso 0.24965 0.77657 0.11195 1.000 0.0710 . .
H112" H Uiso 0.31329 0.75953 0.09227 1.000 0.0710 . .
H115 H Uiso 0.19493 0.06323 0.08982 1.000 0.0437 . .
H116 H Uiso 0.17251 -0.02436 0.03620 1.000 0.0560 . .
H117 H Uiso 0.15807 0.10235 -0.01162 1.000 0.0669 . .
H118 H Uiso 0.16827 0.31677 -0.00647 1.000 0.0622 . .
H119 H Uiso 0.19008 0.40744 0.04742 1.000 0.0448 . .
H122 H Uiso -0.02306 0.37908 0.11337 1.000 0.0395 . .
H123 H Uiso -0.06184 0.17995 0.12125 1.000 0.0432 . .
H124 H Uiso 0.00485 0.01786 0.13591 1.000 0.0440 . .
H126 H Uiso 0.13732 0.47181 0.12224 1.000 0.0391 . .
H127 H Uiso 0.08366 0.48840 0.06836 1.000 0.0740 . .
H127' H Uiso 0.08944 0.62061 0.08721 1.000 0.0740 . .
H127" H Uiso 0.02511 0.54587 0.08717 1.000 0.0740 . .
H128 H Uiso 0.02274 0.54852 0.15200 1.000 0.0666 . .
H128' H Uiso 0.08482 0.63058 0.15229 1.000 0.0666 . .
H128" H Uiso 0.08288 0.50348 0.17373 1.000 0.0666 . .
H129 H Uiso 0.17068 0.03510 0.14679 1.000 0.0486 . .
H130 H Uiso 0.12455 0.05307 0.20051 1.000 0.0983 . .
H130' H Uiso 0.13899 -0.09114 0.19393 1.000 0.0983 . .
H130" H Uiso 0.06960 -0.03945 0.18879 1.000 0.0983 . .
H131 H Uiso 0.07492 -0.14164 0.13017 1.000 0.0932 . .
H131' H Uiso 0.14800 -0.16916 0.13218 1.000 0.0932 . .
H131" H Uiso 0.11917 -0.08438 0.10190 1.000 0.0932 . .
O21 O Uani 0.17036(19) 0.4207(6) 0.26884(10) 1.000 0.104(2) . .
C21 C Uani 0.2168(3) 0.5356(6) 0.31268(16) 1.000 0.084(3) . .
C22 C Uani 0.2309(3) 0.4502(10) 0.2843(2) 1.000 0.146(4) . .
C23 C Uani 0.1374(4) 0.5282(12) 0.2706(2) 1.000 0.155(5) . .
C24 C Uani 0.1678(4) 0.6100(9) 0.2990(3) 1.000 0.190(6) . .
H21 H Uiso 0.20345 0.48892 0.33311 1.000 0.1004 . .
H21' H Uiso 0.25337 0.58730 0.31917 1.000 0.1004 . .
H22 H Uiso 0.25781 0.49113 0.26749 1.000 0.1750 . .
H22' H Uiso 0.25190 0.37394 0.29306 1.000 0.1750 . .
H23 H Uiso 0.09371 0.50984 0.27617 1.000 0.1860 . .
H23' H Uiso 0.13760 0.57228 0.24832 1.000 0.1860 . .
H24 H Uiso 0.18403 0.68843 0.28929 1.000 0.2281 . .
H24' H Uiso 0.13774 0.63060 0.31687 1.000 0.2281 . .
O31 O Uani 0.06148(17) 0.2500(8) 0.24196(9) 1.000 0.177(4) . .
C31 C Uani 0.0294(3) 0.1891(13) 0.26999(14) 1.000 0.174(6) . .
C32 C Uani -0.0236(5) 0.2404(10) 0.2715(3) 1.000 0.189(6) . .
C33A C Uani -0.0334(4) 0.3155(9) 0.2433(2) 0.695(10) 0.082(4) . .
C33B C Uani -0.0282(6) 0.2070(14) 0.2205(3) 0.305(10) 0.043(5) . .
C34 C Uani 0.01691(2) 0.28219(5) 0.21647(1) 1.000 0.074(2) . .
H31 H Uiso 0.02484 0.09876 0.26539 1.000 0.2085 . .
H31' H Uiso 0.05308 0.20015 0.29195 1.000 0.2085 . .
H321 H Uiso -0.02565 0.29077 0.29271 1.000 0.2269 . .
H321' H Uiso -0.05631 0.17567 0.27211 1.000 0.2269 . .
H331 H Uiso -0.02983 0.40422 0.25000 0.695(10) 0.0983 . .
H331' H Uiso -0.07559 0.30122 0.23323 0.695(10) 0.0983 . .
H332 H Uiso -0.01852 0.11972 0.21430 0.305(10) 0.0508 . .
H332' H Uiso -0.06761 0.23450 0.20913 0.305(10) 0.0508 . .
H341 H Uiso 0.00473 0.21124 0.20148 1.000 0.0887 . .
H341' H Uiso 0.02935 0.35456 0.20248 1.000 0.0887 . .
Fe41 Fe Uani 0.23534(2) 0.03236(5) 0.32826(1) 1.000 0.0320(2) . .
O41 O Uani 0.34851(2) 0.14443(5) 0.30198(1) 1.000 0.0376(9) . .
O42 O Uani 0.30414(2) -0.19213(5) 0.30949(1) 1.000 0.0579(12) . .
O43 O Uani 0.11141(2) -0.08224(5) 0.33423(1) 1.000 0.0523(10) . .
O44 O Uani 0.19212(2) 0.14959(5) 0.26494(1) 1.000 0.0769(16) . .
N41 N Uani 0.24265(2) 0.09100(5) 0.37684(1) 1.000 0.0268(9) . .
N42 N Uani 0.32952(2) 0.18421(5) 0.35779(1) 1.000 0.0272(9) . .
C41 C Uani 0.19508(2) 0.07030(5) 0.40168(1) 1.000 0.0278(10) . .
C42 C Uani 0.14808(2) 0.15966(5) 0.40501(1) 1.000 0.0340(11) . .
C43 C Uani 0.10110(2) 0.13524(5) 0.42761(1) 1.000 0.0442(16) . .
C44 C Uani 0.09990(19) 0.0255(5) 0.44619(11) 1.000 0.0493(14) . .
C45 C Uani 0.14603(18) -0.0629(4) 0.44254(10) 1.000 0.0418(14) . .
C46 C Uani 0.19480(16) -0.0433(4) 0.42003(9) 1.000 0.0327(11) . .
C47 C Uani 0.14555(18) 0.2796(4) 0.38387(10) 1.000 0.0398(14) . .
C48 C Uani 0.0923(2) 0.2741(5) 0.35669(13) 1.000 0.0642(17) . .
C49 C Uani 0.1389(2) 0.3967(4) 0.40601(12) 1.000 0.0533(17) . .
C410 C Uani 0.24339(18) -0.1440(4) 0.41599(10) 1.000 0.0383(12) . .
C411 C Uani 0.2721(2) -0.1866(5) 0.45071(12) 1.000 0.0566(17) . .
C412 C Uani 0.2166(2) -0.2572(4) 0.39686(11) 1.000 0.0463(16) . .
C413 C Uani 0.28991(15) 0.1625(3) 0.38435(8) 1.000 0.0263(11) . .
C414 C Uani 0.30109(15) 0.2300(4) 0.41739(8) 1.000 0.0283(11) . .
C415 C Uani 0.30241(18) 0.3595(4) 0.41725(10) 1.000 0.0394(12) . .
C416 C Uani 0.3109(2) 0.4245(5) 0.44798(11) 1.000 0.0511(17) . .
C417 C Uani 0.3178(2) 0.3618(5) 0.47845(11) 1.000 0.0517(18) . .
C418 C Uani 0.31592(19) 0.2340(5) 0.47901(10) 1.000 0.0491(16) . .
C419 C Uani 0.30773(17) 0.1662(4) 0.44842(9) 1.000 0.0381(14) . .
C420 C Uani 0.39437(15) 0.2175(4) 0.36457(8) 1.000 0.0292(10) . .
C421 C Uani 0.43438(16) 0.1237(4) 0.37770(9) 1.000 0.0324(11) . .
C422 C Uani 0.49689(17) 0.1540(4) 0.38379(10) 1.000 0.0378(14) . .
C423 C Uani 0.51895(18) 0.2706(4) 0.37646(10) 1.000 0.0433(14) . .
C424 C Uani 0.47967(18) 0.3610(4) 0.36294(10) 1.000 0.0427(14) . .
C425 C Uani 0.41621(17) 0.3368(4) 0.35655(9) 1.000 0.0357(12) . .
C426 C Uani 0.41309(18) -0.0094(4) 0.38282(11) 1.000 0.0447(16) . .
C427 C Uani 0.4322(2) -0.0631(5) 0.41775(14) 1.000 0.069(2) . .
C428 C Uani 0.4377(2) -0.0905(4) 0.35341(15) 1.000 0.0622(19) . .
C429 C Uani 0.37600(19) 0.4379(4) 0.34036(11) 1.000 0.0450(16) . .
C430 C Uani 0.3922(2) 0.4566(5) 0.30251(12) 1.000 0.0596(17) . .
C431 C Uani 0.3822(2) 0.5613(4) 0.36019(14) 1.000 0.0622(19) . .
C432 C Uani 0.31138(16) 0.1274(4) 0.32546(9) 1.000 0.0307(11) . .
C433 C Uani 0.27734(18) -0.1042(4) 0.31882(10) 1.000 0.0409(14) . .
C434 C Uani 0.16055(18) -0.0391(4) 0.33301(9) 1.000 0.0391(14) . .
C435 C Uani 0.20874(17) 0.1055(5) 0.29138(10) 1.000 0.0490(16) . .
Li42 Li Uani 0.3633(3) 0.1364(7) 0.25546(16) 1.000 0.043(2) . .
H43 H Uiso 0.06909 0.19503 0.43039 1.000 0.0534 . .
H44 H Uiso 0.06724 0.01079 0.46155 1.000 0.0589 . .
H45 H Uiso 0.14467 -0.13789 0.45546 1.000 0.0505 . .
H47 H Uiso 0.18546 0.28654 0.37152 1.000 0.0475 . .
H48 H Uiso 0.09671 0.19909 0.34262 1.000 0.0963 . .
H48' H Uiso 0.09386 0.34812 0.34200 1.000 0.0963 . .
H48" H Uiso 0.05239 0.27166 0.36813 1.000 0.0963 . .
H49 H Uiso 0.09915 0.39412 0.41758 1.000 0.0804 . .
H49' H Uiso 0.14037 0.47084 0.39138 1.000 0.0804 . .
H49" H Uiso 0.17303 0.39985 0.42322 1.000 0.0804 . .
H410 H Uiso 0.27749 -0.10885 0.40205 1.000 0.0456 . .
H411 H Uiso 0.28711 -0.11374 0.46366 1.000 0.0847 . .
H411' H Uiso 0.30682 -0.24324 0.44674 1.000 0.0847 . .
H411" H Uiso 0.24048 -0.22988 0.46385 1.000 0.0847 . .
H412 H Uiso 0.18384 -0.29496 0.41040 1.000 0.0696 . .
H412' H Uiso 0.24959 -0.31835 0.39341 1.000 0.0696 . .
H412" H Uiso 0.19901 -0.23082 0.37452 1.000 0.0696 . .
H415 H Uiso 0.29751 0.40364 0.39621 1.000 0.0471 . .
H416 H Uiso 0.31194 0.51298 0.44778 1.000 0.0614 . .
H417 H Uiso 0.32394 0.40692 0.49926 1.000 0.0620 . .
H418 H Uiso 0.32018 0.19107 0.50028 1.000 0.0591 . .
H419 H Uiso 0.30673 0.07770 0.44886 1.000 0.0459 . .
H422 H Uiso 0.52449 0.09286 0.39313 1.000 0.0451 . .
H423 H Uiso 0.56161 0.28932 0.38073 1.000 0.0516 . .
H424 H Uiso 0.49586 0.44105 0.35785 1.000 0.0513 . .
H426 H Uiso 0.36666 -0.01026 0.38092 1.000 0.0532 . .
H427 H Uiso 0.47749 -0.07114 0.41941 1.000 0.1028 . .
H427' H Uiso 0.41309 -0.14537 0.42043 1.000 0.1028 . .
H427" H Uiso 0.41815 -0.00743 0.43590 1.000 0.1028 . .
H428 H Uiso 0.42353 -0.05577 0.33127 1.000 0.0932 . .
H428' H Uiso 0.42201 -0.17578 0.35563 1.000 0.0932 . .
H428" H Uiso 0.48325 -0.09145 0.35469 1.000 0.0932 . .
H429 H Uiso 0.33170 0.41019 0.34109 1.000 0.0538 . .
H430 H Uiso 0.43563 0.48313 0.30117 1.000 0.0894 . .
H430' H Uiso 0.36504 0.52066 0.29224 1.000 0.0894 . .
H430" H Uiso 0.38629 0.37802 0.29002 1.000 0.0894 . .
H431 H Uiso 0.37655 0.54588 0.38470 1.000 0.0935 . .
H431' H Uiso 0.35046 0.61991 0.35165 1.000 0.0935 . .
H431" H Uiso 0.42356 0.59665 0.35688 1.000 0.0935 . .
O51 O Uani 0.45067(12) 0.1762(3) 0.25106(7) 1.000 0.0522(12) . .
C51 C Uani 0.4816(2) 0.2483(6) 0.22572(12) 1.000 0.068(2) . .
C52 C Uani 0.5432(2) 0.2809(7) 0.23962(15) 1.000 0.086(3) . .
C53 C Uani 0.5561(2) 0.1886(6) 0.26813(12) 1.000 0.072(2) . .
C54 C Uani 0.49361(18) 0.1535(5) 0.27976(10) 1.000 0.0495(14) . .
H51 H Uiso 0.45760 0.32476 0.22027 1.000 0.0810 . .
H51' H Uiso 0.48541 0.19919 0.20436 1.000 0.0810 . .
H52 H Uiso 0.54352 0.36720 0.24863 1.000 0.1027 . .
H52' H Uiso 0.57466 0.27392 0.22172 1.000 0.1027 . .
H53 H Uiso 0.57854 0.11487 0.25956 1.000 0.0859 . .
H53' H Uiso 0.58109 0.22716 0.28704 1.000 0.0859 . .
H54 H Uiso 0.49280 0.06446 0.28642 1.000 0.0595 . .
H54' H Uiso 0.48226 0.20444 0.29981 1.000 0.0595 . .
O61 O Uani 0.35101(14) -0.0137(3) 0.22794(7) 1.000 0.0579(13) . .
C61 C Uani 0.2952(2) -0.0870(6) 0.22554(12) 1.000 0.071(2) . .
C62 C Uani 0.2812(3) -0.1001(8) 0.18959(14) 1.000 0.096(3) . .
C63 C Uani 0.3759(3) -0.0017(6) 0.19399(12) 1.000 0.072(2) . .
C64 C Uani 0.3294(3) -0.0651(8) 0.17062(14) 1.000 0.125(3) . .
H61 H Uiso 0.30181 -0.16958 0.23636 1.000 0.0857 . .
H61' H Uiso 0.26080 -0.04424 0.23709 1.000 0.0857 . .
H62 H Uiso 0.27071 -0.18812 0.18448 1.000 0.1143 . .
H62' H Uiso 0.24449 -0.04846 0.18329 1.000 0.1143 . .
H63 H Uiso 0.41698 -0.04261 0.19291 1.000 0.0864 . .
H63' H Uiso 0.38035 0.08719 0.18766 1.000 0.0864 . .
H64 H Uiso 0.31510 -0.00738 0.15220 1.000 0.1503 . .
H64' H Uiso 0.34838 -0.13890 0.15985 1.000 0.1503 . .
O71 O Uani 0.09607(19) 0.6747(4) 0.49211(10) 1.000 0.0869(17) . .
C71 C Uani 0.0560(3) 0.7390(8) 0.51314(16) 1.000 0.112(4) . .
C72 C Uani -0.0025(3) 0.7504(8) 0.4956(3) 1.000 0.133(4) . .
C73 C Uani -0.0033(3) 0.6682(10) 0.46787(15) 1.000 0.125(4) . .
C74 C Uani 0.0597(3) 0.6252(6) 0.46472(15) 1.000 0.078(2) . .
H71 H Uiso 0.07301 0.82271 0.51853 1.000 0.1344 . .
H71' H Uiso 0.05118 0.69326 0.53497 1.000 0.1344 . .
H72 H Uiso -0.03642 0.72969 0.51128 1.000 0.1601 . .
H72' H Uiso -0.00867 0.83699 0.48741 1.000 0.1601 . .
H73 H Uiso -0.01764 0.71126 0.44660 1.000 0.1503 . .
H73' H Uiso -0.03143 0.59728 0.47210 1.000 0.1503 . .
H74 H Uiso 0.06085 0.53294 0.46546 1.000 0.0934 . .
H74' H Uiso 0.07619 0.65279 0.44253 1.000 0.0934 . .
O81 O Uani 0.5114(3) 0.8393(5) -0.01677(15) 1.000 0.123(3) . .
C81 C Uani 0.4533(2) 0.8116(6) 0.03197(14) 1.000 0.072(2) . .
C82 C Uani 0.4106(3) 0.8242(7) 0.00175(15) 1.000 0.092(3) . .
C83 C Uani 0.4491(3) 0.8765(7) -0.02508(17) 1.000 0.093(3) . .
C84 C Uani 0.5101(3) 0.7689(7) 0.0163(2) 1.000 0.110(3) . .
H81 H Uiso 0.45970 0.89239 0.04382 1.000 0.0867 . .
H81' H Uiso 0.43783 0.74959 0.04848 1.000 0.0867 . .
H82 H Uiso 0.39359 0.74207 -0.00530 1.000 0.1105 . .
H82' H Uiso 0.37572 0.88074 0.00681 1.000 0.1105 . .
H83 H Uiso 0.43574 0.84389 -0.04790 1.000 0.1115 . .
H83' H Uiso 0.44572 0.96854 -0.02546 1.000 0.1115 . .
H84 H Uiso 0.50875 0.67789 0.01212 1.000 0.1318 . .
H84' H Uiso 0.54701 0.78857 0.03108 1.000 0.1318 . .

loop_
_atom_type_symbol
_atom_type_description
_atom_type_scat_dispersion_real
_atom_type_scat_dispersion_imag
_atom_type_scat_source
O O 0.0106 0.0060 'International Tables Vol C Tables 4.2.6.8 and 6.1.1.4'
N N 0.0061 0.0033 'International Tables Vol C Tables 4.2.6.8 and 6.1.1.4'
Li Li -0.0003 0.0001 'International Tables Vol C Tables 4.2.6.8 and 6.1.1.4'
Fe Fe 0.3463 0.8444 'International Tables Vol C Tables 4.2.6.8 and 6.1.1.4'
H H 0.0000 0.0000 'International Tables Vol C Tables 4.2.6.8 and 6.1.1.4'
C C 0.0033 0.0016 'International Tables Vol C Tables 4.2.6.8 and 6.1.1.4'

loop_
_geom_angle_atom_site_label_1
_geom_angle_atom_site_label_2
_geom_angle_atom_site_label_3
_geom_angle
_geom_angle_site_symmetry_1
_geom_angle_site_symmetry_2
_geom_angle_site_symmetry_3
_geom_angle_publ_flag
N11 Fe11 C132 81.01(12) . . . yes
N11 Fe11 C133 114.80(16) . . . yes
N11 Fe11 C134 95.13(14) . . . yes
N11 Fe11 C135 132.59(17) . . . yes
C132 Fe11 C133 89.19(17) . . . yes
C132 Fe11 C134 173.36(16) . . . yes
C132 Fe11 C135 87.90(16) . . . yes
C133 Fe11 C134 97.36(19) . . . yes
C133 Fe11 C135 110.93(19) . . . yes
C134 Fe11 C135 90.81(18) . . . yes
N41 Fe41 C432 81.05(11) . . . yes
N41 Fe41 C433 115.63(13) . . . yes
N41 Fe41 C434 94.72(12) . . . yes
N41 Fe41 C435 131.53(17) . . . yes
C432 Fe41 C433 89.21(18) . . . yes
C432 Fe41 C434 173.01(18) . . . yes
C432 Fe41 C435 88.49(18) . . . yes
C433 Fe41 C434 97.66(19) . . . yes
C433 Fe41 C435 111.4(2) . . . yes
C434 Fe41 C435 90.21(18) . . . yes
C132 O11 Li11 147.1(3) . . . yes
C135 O14 Li42 159.0(3) . . . yes
C22 O21 C23 104.9(7) . . . yes
C22 O21 Li11 126.8(5) . . . yes
C23 O21 Li11 125.4(5) . . . yes
C31 O31 C34 108.1(4) . . . yes
C31 O31 Li11 127.2(4) . . . yes
C34 O31 Li11 124.7(4) . . . yes
C432 O41 Li42 147.6(3) . . . yes
C435 O44 Li11 149.9(3) . . . yes
C51 O51 C54 108.9(3) . . . yes
C51 O51 Li42 130.6(3) . . . yes
C54 O51 Li42 119.5(3) . . . yes
C61 O61 C63 108.7(4) . . . yes
C61 O61 Li42 126.0(3) . . . yes
C63 O61 Li42 112.4(4) . . . yes
C71 O71 C74 107.0(5) . . . yes
C83 O81 C84 107.2(5) . . . yes
Fe11 N11 C11 123.4(2) . . . yes
C11 N11 C113 120.2(3) . . . yes
Fe11 N11 C113 116.2(2) . . . yes
C120 N12 C132 118.5(2) . . . yes
C113 N12 C120 121.8(2) . . . yes
C113 N12 C132 115.1(3) . . . yes
Fe41 N41 C41 123.25(3) . . . yes
Fe41 N41 C413 115.99(14) . . . yes
C41 N41 C413 120.31(14) . . . yes
C413 N42 C420 121.03(18) . . . yes
C420 N42 C432 119.65(19) . . . yes
C413 N42 C432 115.2(2) . . . yes
N11 C11 C16 119.4(3) . . . yes
C12 C11 C16 121.3(3) . . . no
N11 C11 C12 119.2(3) . . . yes
C11 C12 C13 118.1(3) . . . no
C11 C12 C17 123.3(3) . . . no
C13 C12 C17 118.6(3) . . . no
C12 C13 C14 121.2(3) . . . no
C13 C14 C15 119.8(4) . . . no
C14 C15 C16 121.8(4) . . . no
C11 C16 C110 123.9(3) . . . no
C15 C16 C110 118.1(3) . . . no
C11 C16 C15 117.9(3) . . . no
C18 C17 C19 109.9(3) . . . no
C12 C17 C18 110.0(3) . . . no
C12 C17 C19 112.0(3) . . . no
C22 C21 C24 103.7(7) . . . no
O21 C22 C21 104.1(5) . . . yes
O21 C23 C24 108.0(7) . . . yes
C21 C24 C23 104.2(8) . . . no
O31 C31 C32 106.6(9) . . . yes
C31 C32 C33A 109.5(10) . . . no
C32 C33A C34 107.9(7) . . . no
O31 C34 C33A 93.2(3) . . . yes
O31 C34 C33B 105.3(6) . . . yes
N41 C41 C46 118.98(15) . . . yes
C42 C41 C46 121.92(15) . . . no
N41 C41 C42 118.94(4) . . . yes
C43 C42 C47 119.13(15) . . . no
C41 C42 C43 118.15(5) . . . no
C41 C42 C47 122.68(15) . . . no
C42 C43 C44 121.27(18) . . . no
C43 C44 C45 120.3(3) . . . no
C44 C45 C46 120.9(4) . . . no
C41 C46 C410 123.3(3) . . . no
C45 C46 C410 119.3(4) . . . no
C41 C46 C45 117.4(3) . . . no
C42 C47 C48 110.6(3) . . . no
C42 C47 C49 112.9(3) . . . no
C48 C47 C49 109.8(4) . . . no
O51 C51 C52 108.0(4) . . . yes
C51 C52 C53 105.1(5) . . . no
C52 C53 C54 104.1(4) . . . no
O51 C54 C53 106.6(3) . . . yes
O61 C61 C62 105.6(4) . . . yes
C61 C62 C64 111.5(5) . . . no
O61 C63 C64 104.9(5) . . . yes
C62 C64 C63 107.8(5) . . . no
C111 C110 C112 109.1(3) . . . no
C16 C110 C112 110.4(3) . . . no
C16 C110 C111 113.3(3) . . . no
N12 C113 C114 118.3(3) . . . yes
N11 C113 N12 115.1(3) . . . yes
N11 C113 C114 126.4(3) . . . yes
C14 C13 H13 119.00 . . . no
C12 C13 H13 119.00 . . . no
C113 C114 C115 119.4(3) . . . no
C115 C114 C119 118.8(3) . . . no
C13 C14 H14 120.00 . . . no
C15 C14 H14 120.00 . . . no
C113 C114 C119 121.8(3) . . . no
C14 C15 H15 119.00 . . . no
C114 C115 C116 120.7(4) . . . no
C16 C15 H15 119.00 . . . no
C115 C116 C117 120.2(4) . . . no
C18 C17 H17 108.00 . . . no
C12 C17 H17 108.00 . . . no
C116 C117 C118 120.1(4) . . . no
C19 C17 H17 108.00 . . . no
C17 C18 H18' 109.00 . . . no
H18 C18 H18" 109.00 . . . no
C17 C18 H18" 109.00 . . . no
C17 C18 H18 109.00 . . . no
C117 C118 C119 120.4(4) . . . no
H18' C18 H18" 109.00 . . . no
H18 C18 H18' 109.00 . . . no
H19' C19 H19" 110.00 . . . no
C114 C119 C118 119.8(4) . . . no
C17 C19 H19" 109.00 . . . no
C17 C19 H19 109.00 . . . no
C17 C19 H19' 109.00 . . . no
H19 C19 H19' 109.00 . . . no
H19 C19 H19" 109.00 . . . no
C121 C120 C125 121.6(3) . . . no
N12 C120 C121 117.3(3) . . . yes
N12 C120 C125 120.9(3) . . . yes
C22 C21 H21 111.00 . . . no
C120 C121 C126 122.6(3) . . . no
H21 C21 H21' 109.00 . . . no
C22 C21 H21' 111.00 . . . no
C122 C121 C126 119.6(3) . . . no
C24 C21 H21 111.00 . . . no
C24 C21 H21' 111.00 . . . no
C120 C121 C122 117.7(3) . . . no
C21 C22 H22' 111.00 . . . no
H22 C22 H22' 109.00 . . . no
C121 C122 C123 121.7(3) . . . no
O21 C22 H22' 111.00 . . . no
O21 C22 H22 111.00 . . . no
C21 C22 H22 111.00 . . . no
O21 C23 H23' 110.00 . . . no
C24 C23 H23 110.00 . . . no
O21 C23 H23 110.00 . . . no
H23 C23 H23' 108.00 . . . no
C122 C123 C124 119.7(3) . . . no
C24 C23 H23' 110.00 . . . no
C21 C24 H24' 111.00 . . . no
C21 C24 H24 111.00 . . . no
H24 C24 H24' 109.00 . . . no
C123 C124 C125 121.8(4) . . . no
C23 C24 H24' 111.00 . . . no
C23 C24 H24 111.00 . . . no
C120 C125 C129 123.4(3) . . . no
C120 C125 C124 117.5(3) . . . no
C124 C125 C129 118.9(3) . . . no
C121 C126 C128 109.3(3) . . . no
C127 C126 C128 110.8(3) . . . no
C121 C126 C127 112.8(3) . . . no
C125 C129 C131 112.1(3) . . . no
C130 C129 C131 110.8(4) . . . no
C125 C129 C130 109.5(3) . . . no
C32 C31 H31 110.00 . . . no
C32 C31 H31' 110.00 . . . no
O31 C31 H31' 110.00 . . . no
H31 C31 H31' 109.00 . . . no
O31 C31 H31 110.00 . . . no
C31 C32 H321 110.00 . . . no
Fe11 C132 O11 132.9(3) . . . yes
O11 C132 N12 114.4(3) . . . yes
H321' C32 H321 108.00 . . . no
Fe11 C132 N12 112.6(2) . . . yes
C31 C32 H321' 110.00 . . . no
C33A C32 H321 110.00 . . . no
C33A C32 H321' 110.00 . . . no
Fe11 C133 O12 174.4(4) . . . yes
C34 C33A H331' 110.00 . . . no
C32 C33A H331' 110.00 . . . no
C32 C33A H331 110.00 . . . no
C34 C33A H331 110.00 . . . no
H331' C33A H331 108.00 . . . no
H332' C33B H332 111.00 . . . no
H332' C33B H341 105.00 . . . no
C34 C33B H332' 114.00 . . . no
H332 C33B H341 73.00 . . . no
C34 C33B H332 114.00 . . . no
C34 C33B H341 49.00 . . . no
C33B C34 H341 53.00 . . . no
C33A C34 H341' 113.00 . . . no
C33B C34 H341' 142.00 . . . no
Fe11 C134 O13 176.2(3) . . . yes
C33A C34 H341 113.00 . . . no
H341' C34 H341 110.00 . . . no
O31 C34 H341 113.00 . . . no
O31 C34 H341' 113.00 . . . no
Fe11 C135 O14 175.1(4) . . . yes
C42 C43 H43 119.00 . . . no
C44 C43 H43 119.00 . . . no
C45 C44 H44 120.00 . . . no
C43 C44 H44 120.00 . . . no
C46 C45 H45 120.00 . . . no
C44 C45 H45 120.00 . . . no
C42 C47 H47 108.00 . . . no
C48 C47 H47 108.00 . . . no
C49 C47 H47 108.00 . . . no
H48 C48 H48' 109.00 . . . no
H48 C48 H48" 109.00 . . . no
C47 C48 H48" 109.00 . . . no
H48' C48 H48" 109.00 . . . no
C47 C48 H48' 109.00 . . . no
C47 C48 H48 110.00 . . . no
C47 C49 H49" 109.00 . . . no
C47 C49 H49' 109.00 . . . no
C47 C49 H49 109.00 . . . no
H49 C49 H49' 110.00 . . . no
H49 C49 H49" 109.00 . . . no
H49' C49 H49" 109.00 . . . no
C52 C51 H51 110.00 . . . no
O51 C51 H51' 110.00 . . . no
C52 C51 H51' 110.00 . . . no
O51 C51 H51 110.00 . . . no
H51 C51 H51' 108.00 . . . no
H52 C52 H52' 109.00 . . . no
C53 C52 H52' 111.00 . . . no
C51 C52 H52 111.00 . . . no
C51 C52 H52' 111.00 . . . no
C53 C52 H52 111.00 . . . no
C52 C53 H53 111.00 . . . no
C54 C53 H53' 111.00 . . . no
H53 C53 H53' 109.00 . . . no
C52 C53 H53' 111.00 . . . no
C54 C53 H53 111.00 . . . no
C53 C54 H54 110.00 . . . no
H54 C54 H54' 109.00 . . . no
O51 C54 H54' 110.00 . . . no
C53 C54 H54' 110.00 . . . no
O51 C54 H54 110.00 . . . no
H61 C61 H61' 109.00 . . . no
O61 C61 H61 111.00 . . . no
C62 C61 H61' 111.00 . . . no
O61 C61 H61' 111.00 . . . no
C62 C61 H61 111.00 . . . no
C64 C62 H62 109.00 . . . no
C61 C62 H62 109.00 . . . no
C61 C62 H62' 109.00 . . . no
H62 C62 H62' 108.00 . . . no
C64 C62 H62' 109.00 . . . no
O61 C63 H63 111.00 . . . no
C64 C63 H63' 111.00 . . . no
C64 C63 H63 111.00 . . . no
H63 C63 H63' 109.00 . . . no
O61 C63 H63' 111.00 . . . no
C63 C64 H64 110.00 . . . no
H64 C64 H64' 108.00 . . . no
C62 C64 H64' 110.00 . . . no
C63 C64 H64' 110.00 . . . no
C62 C64 H64 110.00 . . . no
C16 C110 H110 108.00 . . . no
C111 C110 H110 108.00 . . . no
C112 C110 H110 108.00 . . . no
H111" C111 H111 109.00 . . . no
H111' C111 H111 109.00 . . . no
C110 C111 H111 109.00 . . . no
C110 C111 H111' 109.00 . . . no
C110 C111 H111" 109.00 . . . no
H111' C111 H111" 109.00 . . . no
H112" C112 H112 109.00 . . . no
C110 C112 H112' 109.00 . . . no
H112' C112 H112 109.00 . . . no
C110 C112 H112 109.00 . . . no
H112' C112 H112" 109.00 . . . no
C110 C112 H112" 109.00 . . . no
C116 C115 H115 120.00 . . . no
C114 C115 H115 120.00 . . . no
C117 C116 H116 120.00 . . . no
C115 C116 H116 120.00 . . . no
C116 C117 H117 120.00 . . . no
C118 C117 H117 120.00 . . . no
C119 C118 H118 120.00 . . . no
C117 C118 H118 120.00 . . . no
C118 C119 H119 120.00 . . . no
C114 C119 H119 120.00 . . . no
C121 C122 H122 119.00 . . . no
C123 C122 H122 119.00 . . . no
C122 C123 H123 120.00 . . . no
C124 C123 H123 120.00 . . . no
C125 C124 H124 119.00 . . . no
C123 C124 H124 119.00 . . . no
C128 C126 H126 108.00 . . . no
C127 C126 H126 108.00 . . . no
C121 C126 H126 108.00 . . . no
C126 C127 H127' 110.00 . . . no
C126 C127 H127 109.00 . . . no
H127' C127 H127" 109.00 . . . no
C126 C127 H127" 109.00 . . . no
H127" C127 H127 109.00 . . . no
H127' C127 H127 110.00 . . . no
C126 C128 H128 109.00 . . . no
C126 C128 H128' 109.00 . . . no
H128" C128 H128 109.00 . . . no
H128' C128 H128" 109.00 . . . no
C126 C128 H128" 109.00 . . . no
H128' C128 H128 109.00 . . . no
C130 C129 H129 108.00 . . . no
C131 C129 H129 108.00 . . . no
C125 C129 H129 108.00 . . . no
C129 C130 H130" 109.00 . . . no
H130' C130 H130" 109.00 . . . no
H130' C130 H130 109.00 . . . no
C129 C130 H130' 109.00 . . . no
H130" C130 H130 109.00 . . . no
C129 C130 H130 109.00 . . . no
H131" C131 H131 109.00 . . . no
C129 C131 H131" 110.00 . . . no
H131' C131 H131 109.00 . . . no
C129 C131 H131 109.00 . . . no
C129 C131 H131' 109.00 . . . no
H131' C131 H131" 109.00 . . . no
O71 C71 C72 108.4(6) . . . yes
C71 C72 C73 108.0(7) . . . no
C72 C73 C74 106.2(6) . . . no
O71 C74 C73 108.6(5) . . . yes
O71 C71 H71 110.00 . . . no
O71 C71 H71' 110.00 . . . no
C72 C71 H71' 110.00 . . . no
H71 C71 H71' 108.00 . . . no
C72 C71 H71 110.00 . . . no
C73 C72 H72 110.00 . . . no
C71 C72 H72 110.00 . . . no
C73 C72 H72' 110.00 . . . no
C71 C72 H72' 110.00 . . . no
H72 C72 H72' 108.00 . . . no
C74 C73 H73 110.00 . . . no
C72 C73 H73' 111.00 . . . no
C72 C73 H73 110.00 . . . no
C74 C73 H73' 111.00 . . . no
H73 C73 H73' 109.00 . . . no
C73 C74 H74' 110.00 . . . no
C73 C74 H74 110.00 . . . no
H74 C74 H74' 108.00 . . . no
O71 C74 H74' 110.00 . . . no
O71 C74 H74 110.00 . . . no
C46 C410 C411 112.4(3) . . . no
C46 C410 C412 111.4(3) . . . no
C411 C410 C412 109.2(4) . . . no
N42 C413 C414 118.6(3) . . . yes
N41 C413 N42 115.3(2) . . . yes
N41 C413 C414 125.9(3) . . . yes
C415 C414 C419 119.6(3) . . . no
C413 C414 C415 119.0(3) . . . no
C413 C414 C419 121.4(4) . . . no
C414 C415 C416 120.0(4) . . . no
C415 C416 C417 120.5(5) . . . no
C416 C417 C418 120.2(4) . . . no
C417 C418 C419 120.5(4) . . . no
C414 C419 C418 119.3(4) . . . no
N42 C420 C421 117.5(3) . . . yes
N42 C420 C425 120.6(3) . . . yes
C421 C420 C425 121.8(3) . . . no
C420 C421 C426 122.4(3) . . . no
C420 C421 C422 118.0(4) . . . no
C422 C421 C426 119.4(4) . . . no
C421 C422 C423 121.0(4) . . . no
C422 C423 C424 120.6(4) . . . no
C423 C424 C425 121.3(4) . . . no
C420 C425 C424 117.4(4) . . . no
C420 C425 C429 123.8(3) . . . no
C424 C425 C429 118.8(4) . . . no
C427 C426 C428 111.1(4) . . . no
C421 C426 C427 113.6(4) . . . no
C421 C426 C428 108.8(3) . . . no
C430 C429 C431 110.5(4) . . . no
C425 C429 C431 111.6(3) . . . no
C425 C429 C430 110.5(3) . . . no
Fe41 C432 O41 132.9(3) . . . yes
Fe41 C432 N42 112.4(2) . . . yes
O41 C432 N42 114.6(3) . . . yes
Fe41 C433 O42 173.9(3) . . . yes
Fe41 C434 O43 176.0(3) . . . yes
Fe41 C435 O44 175.8(4) . . . yes
C82 C81 C84 101.8(5) . . . no
C81 C82 C83 104.6(5) . . . no
O81 C83 C82 106.2(6) . . . yes
O81 C84 C81 103.9(5) . . . yes
C411 C410 H410 108.00 . . . no
C412 C410 H410 108.00 . . . no
C46 C410 H410 108.00 . . . no
C410 C411 H411" 109.00 . . . no
H411' C411 H411" 109.00 . . . no
C410 C411 H411' 109.00 . . . no
C410 C411 H411 109.00 . . . no
H411' C411 H411 110.00 . . . no
H411" C411 H411 109.00 . . . no
C410 C412 H412' 110.00 . . . no
H412' C412 H412" 110.00 . . . no
C410 C412 H412" 109.00 . . . no
C410 C412 H412 109.00 . . . no
H412' C412 H412 109.00 . . . no
H412" C412 H412 109.00 . . . no
C416 C415 H415 120.00 . . . no
C414 C415 H415 120.00 . . . no
C415 C416 H416 120.00 . . . no
C417 C416 H416 120.00 . . . no
C416 C417 H417 120.00 . . . no
C418 C417 H417 120.00 . . . no
C417 C418 H418 120.00 . . . no
C419 C418 H418 120.00 . . . no
C418 C419 H419 120.00 . . . no
C414 C419 H419 120.00 . . . no
C421 C422 H422 119.00 . . . no
C423 C422 H422 120.00 . . . no
C422 C423 H423 120.00 . . . no
C424 C423 H423 120.00 . . . no
C425 C424 H424 119.00 . . . no
C423 C424 H424 119.00 . . . no
C427 C426 H426 108.00 . . . no
C421 C426 H426 108.00 . . . no
C428 C426 H426 108.00 . . . no
C426 C427 H427" 109.00 . . . no
H427' C427 H427" 109.00 . . . no
H427' C427 H427 109.00 . . . no
C426 C427 H427 110.00 . . . no
H427" C427 H427 110.00 . . . no
C426 C427 H427' 109.00 . . . no
C426 C428 H428' 109.00 . . . no
C426 C428 H428" 109.00 . . . no
C426 C428 H428 110.00 . . . no
H428' C428 H428" 109.00 . . . no
H428' C428 H428 109.00 . . . no
H428" C428 H428 109.00 . . . no
C425 C429 H429 108.00 . . . no
C430 C429 H429 108.00 . . . no
C431 C429 H429 108.00 . . . no
C429 C430 H430" 110.00 . . . no
C429 C430 H430 109.00 . . . no
H430' C430 H430" 109.00 . . . no
H430' C430 H430 109.00 . . . no
H430" C430 H430 109.00 . . . no
C429 C430 H430' 109.00 . . . no
H431' C431 H431 109.00 . . . no
H431" C431 H431 109.00 . . . no
C429 C431 H431 109.00 . . . no
H431' C431 H431" 110.00 . . . no
C429 C431 H431' 109.00 . . . no
C429 C431 H431" 109.00 . . . no
C82 C81 H81' 111.00 . . . no
C84 C81 H81 111.00 . . . no
C84 C81 H81' 111.00 . . . no
C82 C81 H81 111.00 . . . no
H81 C81 H81' 109.00 . . . no
C83 C82 H82 111.00 . . . no
C83 C82 H82' 111.00 . . . no
C81 C82 H82 111.00 . . . no
C81 C82 H82' 111.00 . . . no
H82 C82 H82' 109.00 . . . no
O81 C83 H83 111.00 . . . no
O81 C83 H83' 111.00 . . . no
H83 C83 H83' 109.00 . . . no
C82 C83 H83 110.00 . . . no
C82 C83 H83' 110.00 . . . no
O81 C84 H84 111.00 . . . no
O81 C84 H84' 111.00 . . . no
C81 C84 H84 111.00 . . . no
C81 C84 H84' 111.00 . . . no
H84 C84 H84' 109.00 . . . no
O11 Li11 O21 123.2(6) . . . yes
O11 Li11 O31 101.9(4) . . . yes
O21 Li11 O31 108.1(5) . . . yes
O21 Li11 O44 99.6(3) . . . yes
O11 Li11 O44 116.8(5) . . . yes
O31 Li11 O44 106.2(5) . . . yes
O14 Li42 O51 105.2(3) . . . yes
O14 Li42 O61 100.7(3) . . . yes
O14 Li42 O41 115.6(4) . . . yes
O41 Li42 O61 123.6(4) . . . yes
O51 Li42 O61 104.4(3) . . . yes
O41 Li42 O51 105.8(3) . . . yes

loop_
_geom_bond_atom_site_label_1
_geom_bond_atom_site_label_2
_geom_bond_distance
_geom_bond_site_symmetry_1
_geom_bond_site_symmetry_2
_geom_bond_publ_flag
Fe11 N11 1.996(3) . . yes
Fe11 C132 1.927(3) . . yes
Fe11 C133 1.769(4) . . yes
Fe11 C134 1.798(4) . . yes
Fe11 C135 1.725(4) . . yes
Fe41 N41 1.9961(6) . . yes
Fe41 C432 1.935(4) . . yes
Fe41 C433 1.766(4) . . yes
Fe41 C434 1.798(4) . . yes
Fe41 C435 1.720(4) . . yes
O11 C132 1.245(4) . . yes
O11 Li11 1.830(7) . . yes
O12 C133 1.159(5) . . yes
O13 C134 1.155(5) . . yes
O14 C135 1.186(5) . . yes
O14 Li42 2.003(8) . . yes
O21 C22 1.454(8) . . yes
O21 C23 1.357(13) . . yes
O21 Li11 1.916(12) . . yes
O31 C31 1.463(9) . . yes
O31 C34 1.403(4) . . yes
O31 Li11 1.952(8) . . yes
O41 C432 1.246(4) . . yes
O41 Li42 1.851(6) . . yes
O42 C433 1.169(4) . . yes
O43 C434 1.157(4) . . yes
O44 C435 1.179(4) . . yes
O44 Li11 1.947(11) . . yes
O51 C51 1.434(6) . . yes
O51 C54 1.450(5) . . yes
O51 Li42 1.941(7) . . yes
O61 C61 1.437(6) . . yes
O61 C63 1.448(6) . . yes
O61 Li42 1.948(8) . . yes
O71 C71 1.391(8) . . yes
O71 C74 1.409(7) . . yes
O81 C84 1.494(10) . . yes
O81 C83 1.427(9) . . yes
N11 C11 1.453(4) . . yes
N11 C113 1.297(4) . . yes
N12 C120 1.454(4) . . yes
N12 C132 1.443(4) . . yes
N12 C113 1.384(4) . . yes
N41 C41 1.4470(6) . . yes
N41 C413 1.301(3) . . yes
N42 C432 1.443(4) . . yes
N42 C413 1.380(3) . . yes
N42 C420 1.458(3) . . yes
C11 C12 1.407(5) . . no
C11 C16 1.406(5) . . no
C12 C17 1.512(5) . . no
C12 C13 1.407(5) . . no
C13 C14 1.383(6) . . no
C14 C15 1.374(6) . . no
C15 C16 1.404(5) . . no
C16 C110 1.522(5) . . no
C17 C18 1.540(5) . . no
C17 C19 1.537(6) . . no
C21 C22 1.475(11) . . no
C21 C24 1.414(11) . . no
C23 C24 1.543(14) . . no
C31 C32 1.270(14) . . no
C32 C33A 1.374(14) . . no
C33A C34 1.569(8) . . no
C33B C34 1.276(14) . . no
C41 C46 1.413(4) . . no
C41 C42 1.4028(7) . . no
C42 C47 1.528(4) . . no
C42 C43 1.3856(6) . . no
C43 C44 1.383(5) . . no
C44 C45 1.384(6) . . no
C45 C46 1.404(5) . . no
C46 C410 1.515(6) . . no
C47 C49 1.533(6) . . no
C47 C48 1.538(6) . . no
C51 C52 1.460(7) . . no
C52 C53 1.508(9) . . no
C53 C54 1.481(6) . . no
C61 C62 1.431(7) . . no
C62 C64 1.345(9) . . no
C63 C64 1.496(9) . . no
C110 C111 1.540(6) . . no
C110 C112 1.523(6) . . no
C113 C114 1.493(4) . . no
C13 H13 0.9500 . . no
C114 C115 1.394(5) . . no
C114 C119 1.387(5) . . no
C14 H14 0.9500 . . no
C15 H15 0.9500 . . no
C115 C116 1.384(6) . . no
C116 C117 1.372(6) . . no
C117 C118 1.372(8) . . no
C17 H17 1.0000 . . no
C118 C119 1.401(6) . . no
C18 H18" 0.9800 . . no
C18 H18' 0.9800 . . no
C18 H18 0.9800 . . no
C19 H19 0.9800 . . no
C19 H19" 0.9800 . . no
C19 H19' 0.9800 . . no
C120 C125 1.403(5) . . no
C120 C121 1.414(5) . . no
C21 H21' 0.9900 . . no
C121 C122 1.395(5) . . no
C121 C126 1.524(5) . . no
C21 H21 0.9900 . . no
C22 H22' 0.9900 . . no
C122 C123 1.378(6) . . no
C22 H22 0.9900 . . no
C23 H23 0.9900 . . no
C123 C124 1.376(6) . . no
C23 H23' 0.9900 . . no
C24 H24' 0.9900 . . no
C24 H24 0.9900 . . no
C124 C125 1.400(5) . . no
C125 C129 1.520(5) . . no
C126 C128 1.548(6) . . no
C126 C127 1.516(6) . . no
C129 C131 1.528(6) . . no
C129 C130 1.543(7) . . no
C31 H31 0.9900 . . no
C31 H31' 0.9900 . . no
C32 H321 0.9900 . . no
C32 H321' 0.9900 . . no
C33A H331 0.9900 . . no
C33A H331' 0.9900 . . no
C33B H332' 0.9900 . . no
C33B H332 0.9900 . . no
C33B H341 1.0400 . . no
C34 H341' 0.9900 . . no
C34 H341 0.9900 . . no
C43 H43 0.9500 . . no
C44 H44 0.9500 . . no
C45 H45 0.9500 . . no
C47 H47 1.0000 . . no
C48 H48" 0.9800 . . no
C48 H48 0.9800 . . no
C48 H48' 0.9800 . . no
C49 H49' 0.9800 . . no
C49 H49" 0.9800 . . no
C49 H49 0.9800 . . no
C51 H51' 0.9900 . . no
C51 H51 0.9900 . . no
C52 H52' 0.9900 . . no
C52 H52 0.9900 . . no
C53 H53' 0.9900 . . no
C53 H53 0.9900 . . no
C54 H54 0.9900 . . no
C54 H54' 0.9900 . . no
C61 H61 0.9900 . . no
C61 H61' 0.9900 . . no
C62 H62' 0.9900 . . no
C62 H62 0.9900 . . no
C63 H63 0.9900 . . no
C63 H63' 0.9900 . . no
C64 H64' 0.9900 . . no
C64 H64 0.9900 . . no
C110 H110 1.0000 . . no
C111 H111" 0.9800 . . no
C111 H111 0.9800 . . no
C111 H111' 0.9800 . . no
C112 H112" 0.9800 . . no
C112 H112 0.9800 . . no
C112 H112' 0.9800 . . no
C115 H115 0.9500 . . no
C116 H116 0.9500 . . no
C117 H117 0.9500 . . no
C118 H118 0.9500 . . no
C119 H119 0.9500 . . no
C122 H122 0.9500 . . no
C123 H123 0.9500 . . no
C124 H124 0.9500 . . no
C126 H126 1.0000 . . no
C127 H127" 0.9800 . . no
C127 H127 0.9800 . . no
C127 H127' 0.9800 . . no
C128 H128' 0.9800 . . no
C128 H128 0.9800 . . no
C128 H128" 0.9800 . . no
C129 H129 1.0000 . . no
C130 H130' 0.9800 . . no
C130 H130 0.9800 . . no
C130 H130" 0.9800 . . no
C131 H131' 0.9800 . . no
C131 H131" 0.9800 . . no
C131 H131 0.9800 . . no
C71 C72 1.420(10) . . no
C72 C73 1.394(13) . . no
C73 C74 1.441(10) . . no
C71 H71 0.9900 . . no
C71 H71' 0.9900 . . no
C72 H72 0.9900 . . no
C72 H72' 0.9900 . . no
C73 H73' 0.9900 . . no
C73 H73 0.9900 . . no
C74 H74' 0.9900 . . no
C74 H74 0.9900 . . no
C410 C411 1.540(6) . . no
C410 C412 1.529(6) . . no
C413 C414 1.490(5) . . no
C414 C415 1.390(6) . . no
C414 C419 1.393(5) . . no
C415 C416 1.393(6) . . no
C416 C417 1.369(6) . . no
C417 C418 1.372(8) . . no
C418 C419 1.403(6) . . no
C420 C425 1.402(6) . . no
C420 C421 1.411(5) . . no
C421 C422 1.398(5) . . no
C421 C426 1.515(6) . . no
C422 C423 1.371(6) . . no
C423 C424 1.381(6) . . no
C424 C425 1.406(5) . . no
C425 C429 1.514(6) . . no
C426 C428 1.545(7) . . no
C426 C427 1.523(7) . . no
C429 C430 1.538(6) . . no
C429 C431 1.537(6) . . no
C81 C84 1.457(8) . . no
C81 C82 1.478(8) . . no
C82 C83 1.465(9) . . no
C410 H410 1.0000 . . no
C411 H411 0.9800 . . no
C411 H411" 0.9800 . . no
C411 H411' 0.9800 . . no
C412 H412" 0.9800 . . no
C412 H412' 0.9800 . . no
C412 H412 0.9800 . . no
C415 H415 0.9500 . . no
C416 H416 0.9500 . . no
C417 H417 0.9500 . . no
C418 H418 0.9500 . . no
C419 H419 0.9500 . . no
C422 H422 0.9500 . . no
C423 H423 0.9500 . . no
C424 H424 0.9500 . . no
C426 H426 1.0000 . . no
C427 H427 0.9800 . . no
C427 H427" 0.9800 . . no
C427 H427' 0.9800 . . no
C428 H428 0.9800 . . no
C428 H428" 0.9800 . . no
C428 H428' 0.9800 . . no
C429 H429 1.0000 . . no
C430 H430" 0.9800 . . no
C430 H430' 0.9800 . . no
C430 H430 0.9800 . . no
C431 H431 0.9800 . . no
C431 H431' 0.9800 . . no
C431 H431" 0.9800 . . no
C81 H81 0.9900 . . no
C81 H81' 0.9900 . . no
C82 H82 0.9900 . . no
C82 H82' 0.9900 . . no
C83 H83 0.9900 . . no
C83 H83' 0.9900 . . no
C84 H84 0.9900 . . no
C84 H84' 0.9900 . . no

loop_
_geom_contact_atom_site_label_1
_geom_contact_atom_site_label_2
_geom_contact_distance
_geom_contact_site_symmetry_1
_geom_contact_site_symmetry_2
_geom_contact_publ_flag
Fe11 C17 3.956(4) . . no
Fe11 C110 3.956(4) . . no
Fe41 C47 3.964(4) . . no
Fe41 C410 3.906(4) . . no
Fe11 H17 3.3100 . . no
Fe11 H126 3.4200 . . no
Fe11 H110 3.4200 . . no
Fe11 H112 3.4400 . . no
Fe41 H412" 3.4500 . . no
Fe41 H47 3.4000 . . no
Fe41 H48 3.5400 . . no
Fe41 H410 3.3500 . . no
Fe41 H426 3.4700 . . no
O11 O31 2.937(4) . . no
O11 O44 3.218(3) . . no
O11 C34 3.260(2) . . no
O11 C121 3.379(4) . . no
O11 C125 3.247(4) . . no
O12 C62 3.387(9) . 1_565 no
O13 C422 3.274(5) . 2_655 no
O14 O61 3.042(5) . . no
O14 Li11 3.661(7) . . no
O14 O51 3.133(4) . . no
O14 C63 3.350(7) . . no
O21 O44 2.951(6) . . no
O21 O31 3.130(8) . . no
O31 O44 3.118(5) . . no
O31 O11 2.937(4) . . no
O31 O21 3.130(8) . . no
O41 C425 3.274(4) . . no
O41 C54 3.268(4) . . no
O41 O51 3.025(3) . . no
O43 C122 3.328(4) . 2_545 no
O44 C22 3.410(10) . . no
O44 O11 3.218(3) . . no
O44 Li42 3.717(6) . . no
O44 O21 2.951(6) . . no
O44 O31 3.118(5) . . no
O51 O61 3.074(4) . . no
O51 O14 3.133(4) . . no
O51 O41 3.025(3) . . no
O51 C63 3.311(6) . . no
O61 C52 3.387(7) . 2_645 no
O61 O51 3.074(4) . . no
O61 O14 3.042(5) . . no
O81 C13 3.329(7) . 3_665 no
O11 H130 2.6400 . . no
O12 H62 2.4800 . 1_565 no
O12 H23' 2.7200 . . no
O13 H422 2.8700 . 2_655 no
O14 H63' 2.7700 . . no
O41 H430" 2.6800 . . no
O41 H428 2.9000 . . no
O42 H431' 2.7700 . 1_545 no
O42 H21' 2.6400 . 1_545 no
O42 H61 2.8600 . . no
O43 H332' 2.7400 . 2_545 no
O43 H122 2.8600 . 2_545 no
O43 H412" 2.9000 . . no
O44 H61' 2.7900 . . no
O61 H52 2.7400 . 2_645 no
O71 H45 2.7000 . 1_565 no
O71 H116 2.8400 . 4_555 no
O81 H13 2.4400 . 3_665 no
O81 H19" 2.8300 . 3_665 no
O81 H83' 2.7800 . 3_675 no
N11 C134 2.804(5) . . no
N11 N12 2.263(4) . . no
N11 C133 3.174(5) . . no
N11 C135 3.409(5) . . no
N11 C132 2.549(4) . . no
N41 C433 3.186(4) . . no
N41 N42 2.2653(6) . . no
N41 C432 2.554(4) . . no
N41 C434 2.794(4) . . no
N41 C435 3.391(4) . . no
N11 H126 2.8900 . . no
N11 H17 2.4500 . . no
N11 H110 2.5000 . . no
N12 H129 2.5100 . . no
N12 H126 2.4000 . . no
N12 H115 2.8600 . . no
N41 H47 2.4400 . . no
N41 H410 2.4700 . . no
N41 H426 2.8800 . . no
N42 H429 2.5100 . . no
N42 H415 2.8800 . . no
N42 H426 2.4000 . . no
C11 C119 3.152(5) . . no
C12 C134 3.510(5) . . no
C12 C114 3.463(5) . . no
C13 O81 3.329(7) . 3_665 no
C16 C119 3.403(5) . . no
C16 C134 3.528(5) . . no
C17 C113 3.429(5) . . no
C17 Fe11 3.956(4) . . no
C22 C430 3.524(8) . . no
C23 C33B 3.062(17) . 2_555 no
C24 C33B 3.249(16) . 2_555 no
C33B C24 3.249(16) . 2_545 no
C33B C23 3.062(17) . 2_545 no
C41 C419 3.161(4) . . no
C42 C434 3.540(4) . . no
C42 C414 3.400(3) . . no
C46 C434 3.448(5) . . no
C46 C419 3.468(5) . . no
C47 C414 3.597(5) . . no
C47 C413 3.352(5) . . no
C47 Fe41 3.964(4) . . no
C49 C415 3.557(6) . . no
C52 O61 3.387(7) . 2_655 no
C62 O12 3.387(9) . 1_545 no
C64 C112 3.579(8) . 1_545 no
C110 Fe11 3.956(4) . . no
C11 H119 2.9400 . . no
C112 C64 3.579(8) . 1_565 no
C13 H18 2.7600 . . no
C13 H427 2.9400 . 2_655 no
C113 C126 3.246(5) . . no
C13 H418 2.8300 . 4_554 no
C13 H19" 2.8300 . . no
C113 C17 3.429(5) . . no
C114 C12 3.463(5) . . no
C114 C121 3.526(5) . . no
C14 H418 2.8300 . 4_554 no
C15 H81' 2.9500 . . no
C15 H112" 2.8800 . . no
C15 H111 2.7900 . . no
C115 C125 3.458(5) . . no
C115 C120 3.250(5) . . no
C115 C129 3.559(6) . . no
C16 H119 2.8300 . . no
C17 H64 3.0700 . . no
C117 C417 3.492(6) . 4_554 no
C18 H13 2.9000 . . no
C118 C418 3.382(6) . 4_554 no
C18 H63' 2.9300 . . no
C19 H13 2.9000 . . no
C119 C16 3.403(5) . . no
C19 H417 3.0200 . 4_554 no
C119 C11 3.152(5) . . no
C120 C115 3.250(5) . . no
C121 O11 3.379(4) . . no
C21 H429 3.0000 . . no
C121 C114 3.526(5) . . no
C122 O43 3.328(4) . 2_555 no
C22 H430' 2.9900 . . no
C22 H429 3.0800 . . no
C23 H321' 2.8500 . 2_555 no
C23 H332 2.8200 . 2_555 no
C23 H332' 2.8000 . 2_555 no
C24 H331' 3.0900 . 2_555 no
C24 H332' 2.5500 . 2_555 no
C125 C115 3.458(5) . . no
C125 O11 3.247(4) . . no
C126 C132 3.376(5) . . no
C126 C113 3.246(5) . . no
C129 C115 3.559(6) . . no
C130 Li11 3.913(13) . . no
C31 H332 2.4900 . . no
C132 C126 3.376(5) . . no
C132 C133 2.597(5) . . no
C32 H332' 2.5800 . . no
C132 C113 2.385(4) . . no
C32 H332 2.5800 . . no
C132 C135 2.539(5) . . no
C132 N11 2.549(4) . . no
C32 H130" 3.0100 . 2_555 no
C133 O11 3.150(5) . . no
C133 N11 3.174(5) . . no
C133 C135 2.878(6) . . no
C133 C132 2.597(5) . . no
C133 C134 2.679(6) . . no
C33A H31 3.0600 . 2_555 no
C33B H31 2.3600 . . no
C33B H24' 2.8500 . 2_545 no
C33B H23 2.5500 . 2_545 no
C33B H321' 2.1400 . . no
C33B H23' 3.0500 . 2_545 no
C33B H321 2.9500 . . no
C134 C16 3.528(5) . . no
C134 C12 3.510(5) . . no
C134 C11 3.013(5) . . no
C134 N11 2.804(5) . . no
C134 C135 2.509(6) . . no
C134 C133 2.679(6) . . no
C135 C133 2.878(6) . . no
C135 O13 3.409(5) . . no
C135 N11 3.409(5) . . no
C135 Li11 3.614(8) . . no
C135 C134 2.509(6) . . no
C135 C132 2.539(5) . . no
C135 O11 3.027(4) . . no
C41 H419 2.9800 . . no
C43 H48" 2.9100 . . no
C43 H118 2.9500 . 4_555 no
C43 H127" 2.9200 . 2_545 no
C43 H49 2.8000 . . no
C44 H118 2.8800 . 4_555 no
C44 H127" 2.9600 . 2_545 no
C45 H412 2.9100 . . no
C45 H411" 2.8200 . . no
C46 H419 2.9300 . . no
C48 H31' 2.7500 . . no
C48 H43 3.0500 . . no
C49 H43 2.8200 . . no
C62 H130' 3.0700 . . no
C63 H18' 2.8500 . . no
C82 H15 3.0100 . . no
C84 H83' 2.9900 . 3_675 no
C110 H119 2.9300 . . no
C111 H15 2.7600 . . no
C111 H119 2.9100 . . no
C112 H64' 2.9600 . 1_565 no
C112 H15 3.0500 . . no
C113 H110 2.9900 . . no
C113 H126 2.5200 . . no
C113 H17 2.7800 . . no
C115 H19 2.8100 . . no
C115 H131" 2.9200 . . no
C117 H72 3.0800 . 2_545 no
C117 H73' 3.0700 . 2_545 no
C118 H72 3.1000 . 2_545 no
C119 H127 3.0200 . . no
C119 H111" 3.1000 . . no
C122 H73 2.8100 . 2_545 no
C122 H128 2.8500 . . no
C122 H127" 2.8300 . . no
C123 H341 3.0500 . . no
C123 H73 2.8800 . 2_545 no
C123 H74' 2.8700 . 2_545 no
C124 H341 2.9800 . . no
C124 H131 2.8300 . . no
C124 H130" 2.8200 . . no
C125 H115 3.0700 . . no
C127 H122 2.8400 . . no
C127 H71 3.1000 . 4_564 no
C128 H122 3.0400 . . no
C128 H341' 2.9600 . . no
C129 H62' 2.9200 . . no
C129 H115 2.8200 . . no
C130 H62' 2.8400 . . no
C130 H321 2.9100 . 2_545 no
C130 H124 3.0400 . . no
C131 H128' 3.0800 . 1_545 no
C131 H124 2.7800 . . no
C131 H115 2.8900 . . no
C132 H126 2.7900 . . no
C133 H62 3.0600 . 1_565 no
C133 H112 3.0400 . . no
C134 H112 2.7900 . . no
C134 H18" 3.0400 . . no
C135 H63' 3.0500 . . no
C410 Fe41 3.906(4) . . no
C412 C434 3.597(6) . . no
C413 C47 3.352(5) . . no
C413 C426 3.232(5) . . no
C414 C47 3.597(5) . . no
C414 C42 3.400(3) . . no
C414 C421 3.492(5) . . no
C415 C425 3.464(5) . . no
C415 C431 3.579(6) . . no
C415 C49 3.557(6) . . no
C415 C429 3.532(6) . . no
C415 C420 3.270(5) . . no
C417 C117 3.492(6) . 4_555 no
C418 C118 3.382(6) . 4_555 no
C419 C41 3.161(4) . . no
C419 C46 3.468(5) . . no
C420 C415 3.270(5) . . no
C421 C414 3.492(5) . . no
C422 O13 3.274(5) . 2_645 no
C425 O41 3.274(4) . . no
C425 C415 3.464(5) . . no
C426 C413 3.232(5) . . no
C426 C432 3.413(6) . . no
C429 C415 3.532(6) . . no
C430 C22 3.524(8) . . no
C430 Li42 3.935(9) . . no
C431 C415 3.579(6) . . no
C432 C435 2.555(5) . . no
C432 C426 3.413(6) . . no
C432 C433 2.601(6) . . no
C432 N41 2.554(4) . . no
C432 C413 2.384(5) . . no
C433 O41 3.155(4) . . no
C433 C434 2.683(6) . . no
C433 C432 2.601(6) . . no
C433 C435 2.880(6) . . no
C433 N41 3.186(4) . . no
C434 C46 3.448(5) . . no
C434 C433 2.683(6) . . no
C434 C435 2.493(6) . . no
C434 C41 2.995(4) . . no
C434 C42 3.540(4) . . no
C434 N41 2.794(4) . . no
C434 C412 3.597(6) . . no
C435 O41 3.054(4) . . no
C435 C433 2.880(6) . . no
C435 C434 2.493(6) . . no
C435 N41 3.391(4) . . no
C435 O43 3.383(4) . . no
C435 Li42 3.663(7) . . no
C435 C432 2.555(5) . . no
C410 H419 3.0100 . . no
C411 H45 2.8000 . . no
C411 H419 2.9300 . . no
C412 H45 3.0800 . . no
C413 H410 3.0100 . . no
C413 H426 2.4900 . . no
C413 H47 2.6500 . . no
C414 H47 3.0800 . . no
C415 H429 3.1000 . . no
C415 H49" 2.8400 . . no
C415 H431 2.8800 . . no
C417 H84' 3.0500 . 2_645 no
C418 H84' 3.0500 . 2_645 no
C419 H411 3.1000 . . no
C419 H427" 3.0700 . . no
C422 H428" 2.8800 . . no
C422 H427 2.8200 . . no
C423 H81' 3.0500 . 2_645 no
C424 H54' 2.9800 . . no
C424 H430 2.8800 . . no
C424 H431" 2.8100 . . no
C425 H54' 3.0200 . . no
C427 H422 2.7900 . . no
C428 H422 3.1000 . . no
C429 H415 2.8200 . . no
C430 H424 3.0600 . . no
C430 H53 3.0400 . 2_655 no
C431 H424 2.7700 . . no
C431 H428' 2.9600 . 1_565 no
C431 H415 2.8800 . . no
C432 H426 2.8500 . . no
C434 H412" 2.7300 . . no
C434 H48 2.9300 . . no
C435 H22' 3.0300 . . no
C435 H61' 2.9100 . . no
Li11 C130 3.913(13) . . no
Li11 O14 3.661(7) . . no
Li11 C135 3.614(8) . . no
Li42 C435 3.663(7) . . no
Li42 C430 3.935(9) . . no
Li42 O44 3.717(6) . . no
Li11 H130 2.9400 . . no
Li42 H430" 2.9600 . . no
H111' H112' 2.5000 . . no
H111" C119 3.1000 . . no
H111" H119 2.1700 . . no
H112' H111' 2.5000 . . no
H112' H131' 2.4200 . 1_565 no
H112" C15 2.8800 . . no
H112" H111 2.4900 . . no
H112" H15 2.5700 . . no
H127' H128' 2.5400 . . no
H127" C122 2.8300 . . no
H127" H122 2.3200 . . no
H127" C43 2.9200 . 2_555 no
H127" H128 2.5300 . . no
H127" C44 2.9600 . 2_555 no
H128' C131 3.0800 . 1_565 no
H128' H127' 2.5400 . . no
H128' H131 2.6000 . 1_565 no
H128" H341' 2.2800 . . no
H130' H131' 2.5600 . . no
H130' C62 3.0700 . . no
H130' H62' 2.3700 . . no
H130" H131 2.5400 . . no
H130" C124 2.8200 . . no
H130" C32 3.0100 . 2_545 no
H130" H321 2.1800 . 2_545 no
H130" H124 2.5300 . . no
H131' H112' 2.4200 . 1_545 no
H131' H130' 2.5600 . . no
H131" H115 2.3300 . . no
H131" C115 2.9200 . . no
H13 C18 2.9000 . . no
H13 C19 2.9000 . . no
H13 H18 2.3500 . . no
H13 H19" 2.3800 . . no
H13 O81 2.4400 . 3_665 no
H321' H332' 2.5400 . . no
H321' C23 2.8500 . 2_545 no
H321' H23' 2.2000 . 2_545 no
H321' H332 2.4900 . . no
H321' C33B 2.1400 . . no
H331' C24 3.0900 . 2_545 no
H15 H82 2.4600 . . no
H15 H81' 2.4300 . . no
H15 C82 3.0100 . . no
H15 C111 2.7600 . . no
H15 H112" 2.5700 . . no
H15 C112 3.0500 . . no
H15 H111 2.2400 . . no
H332' C32 2.5800 . . no
H332' H24' 2.1100 . 2_545 no
H332' H24 2.5600 . 2_545 no
H332' C23 2.8000 . 2_545 no
H332' H321' 2.5400 . . no
H332' O43 2.7400 . 2_555 no
H332' H23 2.5400 . 2_545 no
H332' C24 2.5500 . 2_545 no
H341' C128 2.9600 . . no
H341' H128" 2.2800 . . no
H17 C113 2.7800 . . no
H17 N11 2.4500 . . no
H17 Fe11 3.3100 . . no
H17 H64 2.4100 . . no
H411' H412' 2.5200 . . no
H18 C13 2.7600 . . no
H18 H19" 2.5300 . . no
H18 H13 2.3500 . . no
H18' H63' 2.3600 . . no
H18' H424 2.4400 . 2_645 no
H18' C63 2.8500 . . no
H18' H19' 2.5200 . . no
H18" C134 3.0400 . . no
H411" C45 2.8200 . . no
H411" H45 2.3000 . . no
H411" H412 2.4800 . . no
H19 C115 2.8100 . . no
H19 H417 2.4400 . 4_554 no
H19' H18' 2.5200 . . no
H19" H18 2.5300 . . no
H19" O81 2.8300 . 3_665 no
H19" H13 2.3800 . . no
H19" C13 2.8300 . . no
H412' H411' 2.5200 . . no
H412" O43 2.9000 . . no
H412" Fe41 3.4500 . . no
H412" C434 2.7300 . . no
H21' H431' 2.4400 . . no
H21' O42 2.6400 . 1_565 no
H427' H428' 2.5600 . . no
H427' H83 2.5000 . 4_555 no
H22 H430' 2.5000 . . no
H22' C435 3.0300 . . no
H22' H429 2.5300 . . no
H427" C419 3.0700 . . no
H23 H332' 2.5400 . 2_555 no
H23 C33B 2.5500 . 2_555 no
H23 H332 2.0500 . 2_555 no
H23' O12 2.7200 . . no
H23' H321' 2.2000 . 2_555 no
H23' C33B 3.0500 . 2_555 no
H428' H427' 2.5600 . . no
H428' C431 2.9600 . 1_545 no
H428' H431" 2.4400 . 1_545 no
H24 H332' 2.5600 . 2_555 no
H24' C33B 2.8500 . 2_555 no
H24' H332' 2.1100 . 2_555 no
H428" C422 2.8800 . . no
H428" H427 2.5400 . . no
H430' C22 2.9900 . . no
H430' H431' 2.5800 . . no
H430' H22 2.5000 . . no
H430' H53 2.5900 . 2_655 no
H430" Li42 2.9600 . . no
H430" O41 2.6800 . . no
H431' O42 2.7700 . 1_565 no
H431' H21' 2.4400 . . no
H431' H430' 2.5800 . . no
H431" C424 2.8100 . . no
H431" H430 2.5100 . . no
H431" H428' 2.4400 . 1_565 no
H431" H424 2.2800 . . no
H31 C33A 3.0600 . 2_545 no
H31 H332 2.1800 . . no
H31 H331 2.1800 . 2_545 no
H31 C33B 2.3600 . . no
H31' C48 2.7500 . . no
H31' H48 2.1600 . . no
H43 H49 2.2900 . . no
H43 H48" 2.5800 . . no
H43 C48 3.0500 . . no
H43 C49 2.8200 . . no
H43 H72 2.5300 . 3_566 no
H45 O71 2.7000 . 1_545 no
H45 H411" 2.3000 . . no
H45 C412 3.0800 . . no
H45 C411 2.8000 . . no
H45 H412 2.5900 . . no
H47 N41 2.4400 . . no
H47 Fe41 3.4000 . . no
H47 C414 3.0800 . . no
H47 C413 2.6500 . . no
H48 Fe41 3.5400 . . no
H48 C434 2.9300 . . no
H48 H31' 2.1600 . . no
H48' H49' 2.5100 . . no
H48" H43 2.5800 . . no
H48" C43 2.9100 . . no
H48" H49 2.5200 . . no
H49 H48" 2.5200 . . no
H49 H43 2.2900 . . no
H49 C43 2.8000 . . no
H49 H74 2.5400 . . no
H49' H48' 2.5100 . . no
H49" C415 2.8400 . . no
H49" H117 2.5700 . 4_555 no
H52 H63 2.5900 . 2_655 no
H52 O61 2.7400 . 2_655 no
H53 H430' 2.5900 . 2_645 no
H53 C430 3.0400 . 2_645 no
H53' H63 2.5900 . 2_655 no
H54' C424 2.9800 . . no
H54' C425 3.0200 . . no
H61 O42 2.8600 . . no
H61' O44 2.7900 . . no
H61' C435 2.9100 . . no
H62 O12 2.4800 . 1_545 no
H62 C133 3.0600 . 1_545 no
H62' H129 2.2800 . . no
H62' C129 2.9200 . . no
H62' C130 2.8400 . . no
H62' H130' 2.3700 . . no
H63 H52 2.5900 . 2_645 no
H63 H53' 2.5900 . 2_645 no
H63' C18 2.9300 . . no
H63' H18' 2.3600 . . no
H63' C135 3.0500 . . no
H63' O14 2.7700 . . no
H64 C17 3.0700 . . no
H64 H17 2.4100 . . no
H64' C112 2.9600 . 1_545 no
H64' H112 2.5300 . 1_545 no
H71 C127 3.1000 . 4_565 no
H72 H43 2.5300 . 3_566 no
H72 C118 3.1000 . 2_555 no
H72 C117 3.0800 . 2_555 no
H73 C123 2.8800 . 2_555 no
H73 C122 2.8100 . 2_555 no
H73' C117 3.0700 . 2_555 no
H74 H49 2.5400 . . no
H74' C123 2.8700 . 2_555 no
H74' H123 2.5100 . 2_555 no
H81' C423 3.0500 . 2_655 no
H81' C15 2.9500 . . no
H81' H15 2.4300 . . no
H82 H15 2.4600 . . no
H82' H417 2.5500 . 4_564 no
H83 H427' 2.5000 . 4_554 no
H83' C84 2.9900 . 3_675 no
H83' O81 2.7800 . 3_675 no
H84' C418 3.0500 . 2_655 no
H84' C417 3.0500 . 2_655 no
H110 H126 2.3100 . . no
H110 C113 2.9900 . . no
H110 Fe11 3.4200 . . no
H110 N11 2.5000 . . no
H111 C15 2.7900 . . no
H111 H112" 2.4900 . . no
H111 H15 2.2400 . . no
H112 H64' 2.5300 . 1_565 no
H112 C134 2.7900 . . no
H112 C133 3.0400 . . no
H112 Fe11 3.4400 . . no
H115 C131 2.8900 . . no
H115 H131" 2.3300 . . no
H115 H129 2.3100 . . no
H115 C129 2.8200 . . no
H115 N12 2.8600 . . no
H115 C125 3.0700 . . no
H116 O71 2.8400 . 4_554 no
H117 H49" 2.5700 . 4_554 no
H118 C44 2.8800 . 4_554 no
H118 C43 2.9500 . 4_554 no
H119 C11 2.9400 . . no
H119 C16 2.8300 . . no
H119 C110 2.9300 . . no
H119 C111 2.9100 . . no
H119 H111" 2.1700 . . no
H122 C128 3.0400 . . no
H122 H127" 2.3200 . . no
H122 O43 2.8600 . 2_555 no
H122 H128 2.5400 . . no
H122 C127 2.8400 . . no
H123 H74' 2.5100 . 2_545 no
H124 H131 2.3000 . . no
H124 H130" 2.5300 . . no
H124 C130 3.0400 . . no
H124 C131 2.7800 . . no
H126 C132 2.7900 . . no
H126 H110 2.3100 . . no
H126 N12 2.4000 . . no
H126 Fe11 3.4200 . . no
H126 C113 2.5200 . . no
H126 N11 2.8900 . . no
H127 C119 3.0200 . . no
H128 H127" 2.5300 . . no
H128 H122 2.5400 . . no
H128 C122 2.8500 . . no
H129 H115 2.3100 . . no
H129 H62' 2.2800 . . no
H129 N12 2.5100 . . no
H130 O11 2.6400 . . no
H130 Li11 2.9400 . . no
H131 H124 2.3000 . . no
H131 H128' 2.6000 . 1_545 no
H131 C124 2.8300 . . no
H131 H130" 2.5400 . . no
H321 C130 2.9100 . 2_555 no
H321 C33B 2.9500 . . no
H321 H130" 2.1800 . 2_555 no
H331 H31 2.1800 . 2_555 no
H332 C31 2.4900 . . no
H332 H23 2.0500 . 2_545 no
H332 H31 2.1800 . . no
H332 C23 2.8200 . 2_545 no
H332 H321' 2.4900 . . no
H332 C32 2.5800 . . no
H341 C124 2.9800 . . no
H341 C123 3.0500 . . no
H410 C413 3.0100 . . no
H410 H426 2.3600 . . no
H410 Fe41 3.3500 . . no
H410 N41 2.4700 . . no
H411 C419 3.1000 . . no
H411 H419 2.1800 . . no
H412 C45 2.9100 . . no
H412 H45 2.5900 . . no
H412 H411" 2.4800 . . no
H415 C431 2.8800 . . no
H415 H429 2.2900 . . no
H415 C429 2.8200 . . no
H415 N42 2.8800 . . no
H415 H431 2.3400 . . no
H417 C19 3.0200 . 4_555 no
H417 H19 2.4400 . 4_555 no
H417 H82' 2.5500 . 4_565 no
H418 C14 2.8300 . 4_555 no
H418 C13 2.8300 . 4_555 no
H419 C41 2.9800 . . no
H419 C46 2.9300 . . no
H419 C410 3.0100 . . no
H419 C411 2.9300 . . no
H419 H411 2.1800 . . no
H422 H427 2.2900 . . no
H422 O13 2.8700 . 2_645 no
H422 C428 3.1000 . . no
H422 C427 2.7900 . . no
H424 H431" 2.2800 . . no
H424 C430 3.0600 . . no
H424 C431 2.7700 . . no
H424 H18' 2.4400 . 2_655 no
H424 H430 2.5700 . . no
H426 N41 2.8800 . . no
H426 Fe41 3.4700 . . no
H426 C432 2.8500 . . no
H426 N42 2.4000 . . no
H426 C413 2.4900 . . no
H426 H410 2.3600 . . no
H427 H422 2.2900 . . no
H427 H428" 2.5400 . . no
H427 C13 2.9400 . 2_645 no
H427 C422 2.8200 . . no
H428 O41 2.9000 . . no
H429 C21 3.0000 . . no
H429 C22 3.0800 . . no
H429 C415 3.1000 . . no
H429 N42 2.5100 . . no
H429 H22' 2.5300 . . no
H429 H415 2.2900 . . no
H430 C424 2.8800 . . no
H430 H424 2.5700 . . no
H430 H431" 2.5100 . . no
H431 C415 2.8800 . . no
H431 H415 2.3400 . . no

loop_
_geom_hbond_atom_site_label_D
_geom_hbond_atom_site_label_H
_geom_hbond_atom_site_label_A
_geom_hbond_distance_DH
_geom_hbond_distance_HA
_geom_hbond_distance_DA
_geom_hbond_angle_DHA
_geom_hbond_site_symmetry_A
_geom_hbond_publ_flag
C13 H13 O81 0.9500 2.4400 3.329(7) 156.00 3_665 yes
C17 H17 N11 1.0000 2.4500 2.946(5) 110.00 . yes
C47 H47 N41 1.0000 2.4400 2.928(4) 110.00 . yes
C62 H62 O12 0.9900 2.4800 3.387(9) 152.00 1_545 yes
C110 H110 N11 1.0000 2.5000 2.969(5) 108.00 . yes
C126 H126 N12 1.0000 2.4000 2.902(5) 110.00 . yes
C129 H129 N12 1.0000 2.5100 2.986(5) 109.00 . yes
C410 H410 N41 1.0000 2.4700 2.947(4) 109.00 . yes
C426 H426 N42 1.0000 2.4000 2.898(4) 110.00 . yes
C429 H429 N42 1.0000 2.5100 2.985(4) 109.00 . yes

loop_
_geom_torsion_atom_site_label_1
_geom_torsion_atom_site_label_2
_geom_torsion_atom_site_label_3
_geom_torsion_atom_site_label_4
_geom_torsion
_geom_torsion_site_symmetry_1
_geom_torsion_site_symmetry_2
_geom_torsion_site_symmetry_3
_geom_torsion_site_symmetry_4
_geom_torsion_publ_flag
C132 Fe11 N11 C11 -175.9(3) . . . . no
C132 Fe11 N11 C113 -1.6(3) . . . . no
C133 Fe11 N11 C11 99.2(3) . . . . no
C133 Fe11 N11 C113 -86.5(3) . . . . no
C134 Fe11 N11 C11 -1.3(3) . . . . no
C134 Fe11 N11 C113 172.9(3) . . . . no
C135 Fe11 N11 C11 -97.2(3) . . . . no
C135 Fe11 N11 C113 77.1(3) . . . . no
N11 Fe11 C132 O11 -175.6(4) . . . . no
N11 Fe11 C132 N12 1.1(2) . . . . no
C133 Fe11 C132 O11 -60.3(4) . . . . no
C133 Fe11 C132 N12 116.4(3) . . . . no
C135 Fe11 C132 O11 50.7(4) . . . . no
C135 Fe11 C132 N12 -132.7(3) . . . . no
C432 Fe41 N41 C41 173.62(13) . . . . no
C432 Fe41 N41 C413 1.3(2) . . . . no
C433 Fe41 N41 C41 -101.61(15) . . . . no
C433 Fe41 N41 C413 86.1(2) . . . . no
C434 Fe41 N41 C41 -0.77(14) . . . . no
C434 Fe41 N41 C413 -173.1(2) . . . . no
C435 Fe41 N41 C41 93.70(18) . . . . no
C435 Fe41 N41 C413 -78.6(2) . . . . no
N41 Fe41 C432 O41 176.2(4) . . . . no
N41 Fe41 C432 N42 -0.3(2) . . . . no
C433 Fe41 C432 O41 60.1(4) . . . . no
C433 Fe41 C432 N42 -116.4(3) . . . . no
C435 Fe41 C432 O41 -51.3(4) . . . . no
C435 Fe41 C432 N42 132.2(3) . . . . no
Li11 O11 C132 Fe11 -13.9(10) . . . . no
Li11 O11 C132 N12 169.5(8) . . . . no
C132 O11 Li11 O21 48.2(11) . . . . no
C132 O11 Li11 O31 169.3(6) . . . . no
C132 O11 Li11 O44 -75.5(11) . . . . no
C135 O14 Li42 O41 -177.8(8) . . . . no
C135 O14 Li42 O51 66.0(11) . . . . no
C135 O14 Li42 O61 -42.3(11) . . . . no
C23 O21 C22 C21 37.0(8) . . . . no
Li11 O21 C22 C21 -161.6(6) . . . . no
C22 O21 C23 C24 -21.3(8) . . . . no
Li11 O21 C23 C24 176.9(6) . . . . no
C22 O21 Li11 O11 -85.0(8) . . . . no
C22 O21 Li11 O31 156.8(6) . . . . no
C22 O21 Li11 O44 46.1(7) . . . . no
C23 O21 Li11 O11 72.8(7) . . . . no
C23 O21 Li11 O31 -45.4(8) . . . . no
C23 O21 Li11 O44 -156.1(6) . . . . no
C34 O31 C31 C32 -33.6(11) . . . . no
Li11 O31 C31 C32 146.4(9) . . . . no
C31 O31 C34 C33A 36.5(8) . . . . no
Li11 O31 C34 C33A -143.6(7) . . . . no
C31 O31 Li11 O11 153.3(8) . . . . no
C31 O31 Li11 O21 -75.6(11) . . . . no
C31 O31 Li11 O44 30.5(11) . . . . no
C34 O31 Li11 O11 -26.7(9) . . . . no
C34 O31 Li11 O21 104.4(6) . . . . no
C34 O31 Li11 O44 -149.4(5) . . . . no
Li42 O41 C432 Fe41 17.4(8) . . . . no
Li42 O41 C432 N42 -166.3(4) . . . . no
C432 O41 Li42 O14 70.5(7) . . . . no
C432 O41 Li42 O51 -173.7(4) . . . . no
C432 O41 Li42 O61 -53.8(8) . . . . no
C435 O44 Li11 O11 167.7(4) . . . . no
C435 O44 Li11 O21 32.6(8) . . . . no
C435 O44 Li11 O31 -79.5(8) . . . . no
C54 O51 C51 C52 -4.8(6) . . . . no
Li42 O51 C51 C52 163.0(5) . . . . no
C51 O51 C54 C53 -12.7(5) . . . . no
Li42 O51 C54 C53 178.0(4) . . . . no
C51 O51 Li42 O14 -18.4(6) . . . . no
C51 O51 Li42 O41 -141.2(4) . . . . no
C51 O51 Li42 O61 87.1(5) . . . . no
C54 O51 Li42 O14 148.2(3) . . . . no
C54 O51 Li42 O41 25.5(5) . . . . no
C54 O51 Li42 O61 -106.2(4) . . . . no
C63 O61 C61 C62 -9.8(6) . . . . no
Li42 O61 C61 C62 128.3(5) . . . . no
C61 O61 C63 C64 3.6(6) . . . . no
Li42 O61 C63 C64 -140.6(5) . . . . no
C61 O61 Li42 O14 -77.5(4) . . . . no
C61 O61 Li42 O41 53.2(6) . . . . no
C61 O61 Li42 O51 173.7(3) . . . . no
C63 O61 Li42 O14 59.4(4) . . . . no
C63 O61 Li42 O41 -170.0(4) . . . . no
C63 O61 Li42 O51 -49.5(5) . . . . no
C71 O71 C74 C73 4.3(7) . . . . no
C74 O71 C71 C72 -11.3(8) . . . . no
C84 O81 C83 C82 -2.6(7) . . . . no
C83 O81 C84 C81 -22.2(7) . . . . no
Fe11 N11 C11 C16 -87.6(3) . . . . no
C113 N11 C11 C12 -85.8(4) . . . . no
C113 N11 C11 C16 98.4(4) . . . . no
Fe11 N11 C11 C12 88.3(4) . . . . no
C11 N11 C113 C114 2.1(5) . . . . no
Fe11 N11 C113 C114 -172.4(3) . . . . no
Fe11 N11 C113 N12 1.7(4) . . . . no
C11 N11 C113 N12 176.2(3) . . . . no
C132 N12 C113 N11 -0.8(4) . . . . no
C113 N12 C120 C125 113.1(4) . . . . no
C132 N12 C120 C121 83.0(4) . . . . no
C120 N12 C113 C114 -30.7(5) . . . . no
C113 N12 C132 Fe11 -0.5(4) . . . . no
C113 N12 C132 O11 176.8(3) . . . . no
C120 N12 C132 Fe11 -156.9(2) . . . . no
C120 N12 C132 O11 20.4(4) . . . . no
C132 N12 C113 C114 173.8(3) . . . . no
C113 N12 C120 C121 -71.7(4) . . . . no
C132 N12 C120 C125 -92.2(4) . . . . no
C120 N12 C113 N11 154.7(3) . . . . no
Fe41 N41 C413 N42 -2.1(3) . . . . no
Fe41 N41 C413 C414 172.1(3) . . . . no
C41 N41 C413 N42 -174.63(14) . . . . no
Fe41 N41 C41 C42 -90.09(6) . . . . no
Fe41 N41 C41 C46 85.35(17) . . . . no
C41 N41 C413 C414 -0.5(4) . . . . no
C413 N41 C41 C42 81.90(17) . . . . no
C413 N41 C41 C46 -102.7(2) . . . . no
C420 N42 C413 C414 30.1(4) . . . . no
C413 N42 C420 C425 -112.1(3) . . . . no
C432 N42 C420 C421 -85.0(3) . . . . no
C413 N42 C420 C421 71.1(4) . . . . no
C413 N42 C432 Fe41 -0.7(3) . . . . no
C432 N42 C413 N41 1.9(3) . . . . no
C432 N42 C413 C414 -172.8(3) . . . . no
C420 N42 C432 O41 -20.4(4) . . . . no
C420 N42 C432 Fe41 156.7(2) . . . . no
C413 N42 C432 O41 -177.9(3) . . . . no
C432 N42 C420 C425 91.8(4) . . . . no
C420 N42 C413 N41 -155.3(2) . . . . no
N11 C11 C16 C15 176.8(3) . . . . no
N11 C11 C16 C110 -0.1(5) . . . . no
C12 C11 C16 C15 1.0(5) . . . . no
C12 C11 C16 C110 -175.8(3) . . . . no
N11 C11 C12 C17 1.2(5) . . . . no
N11 C11 C12 C13 -177.0(3) . . . . no
C16 C11 C12 C13 -1.3(5) . . . . no
C16 C11 C12 C17 176.9(3) . . . . no
C13 C12 C17 C18 61.2(4) . . . . no
C11 C12 C17 C18 -117.0(4) . . . . no
C11 C12 C17 C19 120.4(4) . . . . no
C11 C12 C13 C14 0.8(5) . . . . no
C17 C12 C13 C14 -177.5(3) . . . . no
C13 C12 C17 C19 -61.4(4) . . . . no
C12 C13 C14 C15 0.0(6) . . . . no
C13 C14 C15 C16 -0.3(6) . . . . no
C14 C15 C16 C11 -0.2(6) . . . . no
C14 C15 C16 C110 176.8(4) . . . . no
C11 C16 C110 C112 105.3(4) . . . . no
C15 C16 C110 C112 -71.6(4) . . . . no
C15 C16 C110 C111 51.1(5) . . . . no
C11 C16 C110 C111 -132.0(4) . . . . no
C22 C21 C24 C23 24.6(9) . . . . no
C24 C21 C22 O21 -38.3(8) . . . . no
O21 C23 C24 C21 -2.4(9) . . . . no
O31 C31 C32 C33A 10.0(12) . . . . no
C31 C32 C33A C34 13.8(12) . . . . no
C32 C33A C34 O31 -31.2(8) . . . . no
N41 C41 C42 C47 -1.09(19) . . . . no
C42 C41 C46 C410 177.5(2) . . . . no
N41 C41 C42 C43 176.65(4) . . . . no
N41 C41 C46 C45 -176.6(2) . . . . no
C46 C41 C42 C43 1.35(18) . . . . no
C46 C41 C42 C47 -176.4(3) . . . . no
C42 C41 C46 C45 -1.3(4) . . . . no
N41 C41 C46 C410 2.2(4) . . . . no
C43 C42 C47 C48 -69.6(3) . . . . no
C47 C42 C43 C44 177.2(3) . . . . no
C41 C42 C47 C48 108.1(3) . . . . no
C41 C42 C43 C44 -0.7(2) . . . . no
C43 C42 C47 C49 53.9(3) . . . . no
C41 C42 C47 C49 -128.4(3) . . . . no
C42 C43 C44 C45 0.0(5) . . . . no
C43 C44 C45 C46 0.0(6) . . . . no
C44 C45 C46 C41 0.6(5) . . . . no
C44 C45 C46 C410 -178.2(4) . . . . no
C45 C46 C410 C412 70.4(4) . . . . no
C41 C46 C410 C412 -108.4(4) . . . . no
C45 C46 C410 C411 -52.4(5) . . . . no
C41 C46 C410 C411 128.8(4) . . . . no
O51 C51 C52 C53 19.9(6) . . . . no
C51 C52 C53 C54 -27.0(6) . . . . no
C52 C53 C54 O51 24.3(6) . . . . no
O61 C61 C62 C64 13.0(8) . . . . no
C61 C62 C64 C63 -10.8(9) . . . . no
O61 C63 C64 C62 4.3(8) . . . . no
O71 C71 C72 C73 14.3(10) . . . . no
C71 C72 C73 C74 -11.3(10) . . . . no
C72 C73 C74 O71 4.5(9) . . . . no
N41 C413 C414 C415 -116.9(4) . . . . no
N41 C413 C414 C419 60.5(5) . . . . no
N42 C413 C414 C415 57.1(4) . . . . no
N42 C413 C414 C419 -125.5(3) . . . . no
C413 C414 C415 C416 178.1(3) . . . . no
C419 C414 C415 C416 0.6(5) . . . . no
C415 C414 C419 C418 -0.3(5) . . . . no
C413 C414 C419 C418 -177.7(3) . . . . no
C414 C415 C416 C417 -0.2(6) . . . . no
C415 C416 C417 C418 -0.5(7) . . . . no
C416 C417 C418 C419 0.8(6) . . . . no
C417 C418 C419 C414 -0.4(6) . . . . no
N42 C420 C421 C422 179.0(3) . . . . no
N42 C420 C421 C426 3.6(5) . . . . no
C425 C420 C421 C422 2.3(5) . . . . no
C425 C420 C421 C426 -173.1(3) . . . . no
N42 C420 C425 C424 -178.3(3) . . . . no
N42 C420 C425 C429 -0.6(5) . . . . no
C421 C420 C425 C424 -1.6(5) . . . . no
C421 C420 C425 C429 176.0(3) . . . . no
C422 C421 C426 C428 -72.3(4) . . . . no
C420 C421 C422 C423 -1.5(6) . . . . no
C426 C421 C422 C423 174.0(4) . . . . no
C420 C421 C426 C427 -132.8(4) . . . . no
C420 C421 C426 C428 103.0(4) . . . . no
C422 C421 C426 C427 51.9(5) . . . . no
C421 C422 C423 C424 0.2(6) . . . . no
C422 C423 C424 C425 0.5(6) . . . . no
C423 C424 C425 C420 0.3(6) . . . . no
C423 C424 C425 C429 -177.5(4) . . . . no
C420 C425 C429 C430 -106.8(4) . . . . no
C420 C425 C429 C431 129.8(4) . . . . no
C424 C425 C429 C430 70.8(5) . . . . no
C424 C425 C429 C431 -52.6(5) . . . . no
C84 C81 C82 C83 -39.6(7) . . . . no
C82 C81 C84 O81 37.4(7) . . . . no
C81 C82 C83 O81 26.1(7) . . . . no
